data_7135807
loop_
_publ_author_name
'Zhang, Yan'
'Yau, Hei Tung'
'Chen, Qi-Fa'
'Deng, Yulin'
'Ying, Zhuoliang'
'Lee, Seungkyu'
'Au-Yeung, Ho Yu'
'Tse, Edmund C. M.'

_publ_section_title
;
 Tuning the Interlocking in Partially Saturated Copper(I) Rotaxane
 Complexes for O2-to-H2O Electrocatalytic Reduction
;
_journal_name_full 'Chemical Communications'
_journal_paper_doi 10.1039/D6CC02558G
_journal_year 2026
_chemical_formula_moiety 'C116 H137 Cu N5 O7, F6 P, 2(C4 H10 O), C2 H3 N'
_chemical_formula_sum 'C126 H160 Cu F6 N6 O9 P'
_chemical_formula_weight 2111.10
_chemical_name_systematic 4C_CuRot
_space_group_crystal_system triclinic
_space_group_IT_number 2
_space_group_name_Hall '-P 1'
_space_group_name_H-M_alt 'P -1'
_atom_sites_solution_hydrogens geom
_audit_creation_date 2025-11-05
_audit_creation_method
;
Olex2 1.5
(compiled 2025.07.13 svn.rb7424aed for OlexSys, GUI svn.r7314)
;
_audit_update_record
;
2025-11-19 deposited with the CCDC.	2026-05-11 downloaded from the CCDC.
;
_cell_angle_alpha 90.618(5)
_cell_angle_beta 104.435(5)
_cell_angle_gamma 108.908(4)
_cell_formula_units_Z 2
_cell_length_a 14.1927(10)
_cell_length_b 16.1321(10)
_cell_length_c 27.927(2)
_cell_measurement_reflns_used 6701
_cell_measurement_temperature 100.00
_cell_measurement_theta_max 115.919
_cell_measurement_theta_min 5.820
_cell_volume 5828.8(7)
_computing_molecular_graphics 'Olex2 1.5 (Dolomanov et al., 2009)'
_computing_publication_material 'Olex2 1.5 (Dolomanov et al., 2009)'
_computing_structure_refinement 'SHELXL 2014/7 (Sheldrick, 2015)'
_diffrn_ambient_temperature 100.00
_diffrn_measured_fraction_theta_full 0.992
_diffrn_measured_fraction_theta_max 0.992
_diffrn_measurement_device_type 'Bruker D8 VENTURE'
_diffrn_radiation_type CuK\a
_diffrn_radiation_wavelength 1.54178
_diffrn_reflns_av_R_equivalents 0.1334
_diffrn_reflns_av_unetI/netI 0.1018
_diffrn_reflns_Laue_measured_fraction_full 0.992
_diffrn_reflns_Laue_measured_fraction_max 0.992
_diffrn_reflns_limit_h_max 15
_diffrn_reflns_limit_h_min -15
_diffrn_reflns_limit_k_max 17
_diffrn_reflns_limit_k_min -17
_diffrn_reflns_limit_l_max 31
_diffrn_reflns_limit_l_min -31
_diffrn_reflns_number 78643
_diffrn_reflns_point_group_measured_fraction_full 0.992
_diffrn_reflns_point_group_measured_fraction_max 0.992
_diffrn_reflns_theta_full 59.342
_diffrn_reflns_theta_max 59.342
_diffrn_reflns_theta_min 1.642
_exptl_absorpt_coefficient_mu 0.945
_exptl_crystal_colour 'clear light orange'
_exptl_crystal_colour_lustre clear
_exptl_crystal_colour_modifier light
_exptl_crystal_colour_primary orange
_exptl_crystal_density_diffrn 1.203
_exptl_crystal_description plate
_exptl_crystal_F_000 2256
_exptl_crystal_size_max 0.1
_exptl_crystal_size_mid 0.05
_exptl_crystal_size_min 0.03
_refine_diff_density_max 1.176
_refine_diff_density_min -0.643
_refine_diff_density_rms 0.073
_refine_ls_extinction_method none
_refine_ls_goodness_of_fit_ref 1.024
_refine_ls_hydrogen_treatment constr
_refine_ls_matrix_type full
_refine_ls_number_parameters 1365
_refine_ls_number_reflns 16816
_refine_ls_number_restraints 105
_refine_ls_restrained_S_all 1.040
_refine_ls_R_factor_all 0.1262
_refine_ls_R_factor_gt 0.0767
_refine_ls_shift/su_max 0.000
_refine_ls_shift/su_mean 0.000
_refine_ls_structure_factor_coef Fsqd
_refine_ls_weighting_details 'w=1/[\s^2^(Fo^2^)+(0.1016P)^2^+8.9782P] where P=(Fo^2^+2Fc^2^)/3'
_refine_ls_weighting_scheme calc
_refine_ls_wR_factor_gt 0.1886
_refine_ls_wR_factor_ref 0.2189
_reflns_Friedel_coverage 0.000
_reflns_number_gt 10747
_reflns_number_total 16816
_reflns_threshold_expression 'I > 2\s(I)'
_cod_data_source_file d6cc02558g2.cif
_cod_data_source_block cu_zy_1
_cod_original_cell_volume 5828.9(7)
_cod_database_code 7135807
_shelx_shelxl_version_number 2014/7
_shelx_space_group_comment
;
The symmetry employed for this shelxl refinement is uniquely defined
by the following loop, which should always be used as a source of
symmetry information in preference to the above space-group names.
They are only intended as comments.
;
_shelx_estimated_absorpt_t_max 0.972
_shelx_estimated_absorpt_t_min 0.911
_olex2_refinement_description
;
1. Fixed Uiso
 At 1.2 times of:
  All C(H) groups, All C(H,H) groups
 At 1.5 times of:
  All C(H,H,H) groups
2. Uiso/Uaniso restraints and constraints
Uanis(C040) \\sim Ueq, Uanis(C03Z) \\sim Ueq, Uanis(N041) \\sim Ueq, Uanis(C1)
\\sim Ueq, Uanis(C5) \\sim Ueq, Uanis(C03Z) \\sim Ueq: with sigma of 0.01 and
sigma for terminal atoms of 0.02
Uanis(C03R) \\sim Ueq, Uanis(C03V) \\sim Ueq, Uanis(C03W) \\sim Ueq,
Uanis(C03N) \\sim Ueq: with sigma of 0.01 and sigma for terminal atoms of 0.02
3. Rigid body (RIGU) restrains
 C1, O03M, C03X, C5, C042
 with sigma for 1-2 distances of 0.001 and sigma for 1-3 distances of 0.001
 N041, C03Z, C040
 with sigma for 1-2 distances of 0.001 and sigma for 1-3 distances of 0.001
 C043, O039, C03T, C03Y, C03U
 with sigma for 1-2 distances of 0.001 and sigma for 1-3 distances of 0.001
4.a Secondary CH2 refined with riding coordinates:
 C01V(H01D,H01L), C020(H02A,H02B), C022(H02C,H02D), C024(H02E,H02F), C028(H02G,
 H02H), C02B(H02I,H02J), C02H(H02S,H02T), C02I(H02U,H02V), C02L(H02Y,H),
 C02M(H02Z,HA), C02P(H02,HB), C033(H03A,H03B), C035(H03C,H03D), C037(H03H,H03I),
  C03D(H03O,H03P), C03E(H03Q,H03R), C03H(H03Y,HG), C03L(H10,HL), C03T(H19,HY),
 C03X(H22,H28), C03Y(H21,H29), C5(H5A,H5B)
4.b Aromatic/amide H refined with riding coordinates:
 C00M(H00M), C00T(H00T), C00V(H00V), C010(H010), C011(H011), C013(H013),
 C015(H015), C017(H017), C01A(H01A), C01B(H01B), C01C(H01C), C01E(H01E),
 C01F(H01F), C01G(H01G), C01H(H01H), C01I(H01I), C01J(H01J), C01K(H01K),
 C01M(H01M), C01N(H01N), C01P(H01P), C01Q(H01Q), C01S(H01S), C01T(H01T),
 C01U(H01U), C01X(H01X), C01Z(H01Z), C021(H021), C023(H023), C027(H027),
 C029(H029), C02C(H02K), C02F(H02O), C02J(H02W), C02K(H02X), C02S(H3), C02T(H4),
  C02W(H5), C02X(H6), C02Y(H7), C02Z(H8), C030(H030), C034(H034), C038(H038),
 C03A(H03J), C03C(H03N), C03K(H9)
4.c Idealised Me refined as rotating group:
 C02D(H02L,H02M,H02N), C02G(H02P,H02Q,H02R), C02Q(H1,HC,HD), C02R(H2,HE,HF),
 C036(H03E,H03F,H03G), C03B(H03K,H03L,H03M), C03F(H03S,H03T,H03U), C03G(H03V,
 H03W,H03X), C03I(H03Z,HH,HI), C03J(H03,HJ,HK), C03N(H11,HM,HN), C03O(H12,HO,
 HP), C03P(H13,HQ,HR), C03Q(H14,HS,HT), C03R(H15,HU,HV), C03S(H16,HW,HX),
 C03U(H20,HZ,H23), C03V(H17,H24,H25), C03W(H18,H26,H27), C040(H04G,H04H,H04I),
 C042(H04D,H04E,H04F), C043(H04A,H04B,H04C), C1(H1A,H1B,H1C)
;
_olex2_submission_original_sample_id 4C_CuRot
_olex2_submission_special_instructions 'No special instructions were received'

loop_
_space_group_symop_operation_xyz
'x, y, z'
'-x, -y, -z'

loop_
_atom_site_label
_atom_site_type_symbol
_atom_site_fract_x
_atom_site_fract_y
_atom_site_fract_z
_atom_site_U_iso_or_equiv
_atom_site_adp_type
_atom_site_occupancy
_atom_site_site_symmetry_order
_atom_site_calc_flag
_atom_site_refinement_flags_posn
_atom_site_refinement_flags_adp
_atom_site_refinement_flags_occupancy
_atom_site_disorder_assembly
_atom_site_disorder_group
Cu01 Cu 0.84145(6) 0.34341(5) 0.45901(3) 0.0324(2) Uani 1 1 d . . . . .
P002 P 0.77695(13) 0.83376(10) 0.44074(6) 0.0485(4) Uani 1 1 d . . . . .
O003 O 0.6958(2) 0.2493(2) 0.39447(11) 0.0309(8) Uani 1 1 d . . . . .
O004 O 0.4556(2) 0.3058(2) 0.30348(11) 0.0318(8) Uani 1 1 d . . . . .
O005 O 1.0443(2) 0.1033(2) 0.76539(12) 0.0324(8) Uani 1 1 d . . . . .
F006 F 0.6934(3) 0.7383(2) 0.43035(12) 0.0591(9) Uani 1 1 d . . . . .
F007 F 0.8604(3) 0.9306(2) 0.45038(15) 0.0628(10) Uani 1 1 d . . . . .
F008 F 0.8672(3) 0.7933(2) 0.44699(15) 0.0703(11) Uani 1 1 d . . . . .
F009 F 0.6859(3) 0.8749(2) 0.43291(16) 0.0707(11) Uani 1 1 d . . . . .
F00A F 0.7844(3) 0.8320(3) 0.49745(13) 0.0751(11) Uani 1 1 d . . . . .
O00B O 0.4291(3) -0.0094(2) 0.35162(14) 0.0457(10) Uani 1 1 d . . . . .
O00C O 0.5366(3) 0.3464(3) 0.48515(14) 0.0481(10) Uani 1 1 d . . . . .
O00D O 1.0741(3) 0.3371(2) 0.37064(14) 0.0470(10) Uani 1 1 d . . . . .
O00E O 0.6789(3) 0.0052(2) 0.27966(14) 0.0492(10) Uani 1 1 d . . . . .
F00F F 0.7674(3) 0.8358(2) 0.38210(14) 0.0733(11) Uani 1 1 d . . . . .
N00G N 0.8443(3) 0.1132(3) 0.51004(15) 0.0362(11) Uani 1 1 d . . . . .
N00H N 0.8309(3) 0.2276(3) 0.47501(14) 0.0291(10) Uani 1 1 d . . . . .
N00I N 0.9419(3) 0.4401(3) 0.43261(14) 0.0312(10) Uani 1 1 d . . . . .
N00J N 0.7896(3) 0.4420(3) 0.47013(14) 0.0311(10) Uani 1 1 d . . . . .
N00K N 0.8775(3) 0.2012(3) 0.51664(15) 0.0344(10) Uani 1 1 d . . . . .
C00L C 0.0991(3) 0.2800(3) 0.14599(16) 0.0226(10) Uani 1 1 d . . . . .
C00M C 0.0898(4) 0.1311(3) 0.11222(17) 0.0267(11) Uani 1 1 d . . . . .
H00M H 0.1596 0.1583 0.1116 0.032 Uiso 1 1 calc R U . . .
C00N C 0.0402(3) 0.1818(3) 0.13009(16) 0.0226(10) Uani 1 1 d . . . . .
C00O C 0.2021(3) 0.2868(3) 0.18426(16) 0.0234(11) Uani 1 1 d . . . . .
C00P C 1.3542(3) 0.2643(3) 0.81477(16) 0.0225(10) Uani 1 1 d . . . . .
C00Q C 1.4844(3) 0.4121(3) 0.85817(17) 0.0257(11) Uani 1 1 d . . . . .
C00R C 0.3755(3) 0.3011(3) 0.26290(17) 0.0261(11) Uani 1 1 d . . . . .
C00S C 1.4684(3) 0.3243(3) 0.82936(16) 0.0219(10) Uani 1 1 d . . . . .
C00T C 0.1608(3) 0.4217(3) 0.10516(17) 0.0248(11) Uani 1 1 d . . . . .
H00T H 0.1821 0.4524 0.1373 0.030 Uiso 1 1 calc R U . . .
C00U C 1.5045(4) 0.3502(3) 0.78193(17) 0.0249(11) Uani 1 1 d . . . . .
C00V C 0.2977(3) 0.3444(3) 0.18454(16) 0.0239(11) Uani 1 1 d . . . . .
H00V H 0.3047 0.3795 0.1577 0.029 Uiso 1 1 calc R U . . .
C00W C 1.5323(4) 0.2733(3) 0.86168(17) 0.0267(11) Uani 1 1 d . . . . .
C00X C 1.5704(4) 0.4143(3) 0.69645(17) 0.0281(11) Uani 1 1 d . . . . .
C00Y C 0.0385(3) 0.3238(3) 0.17023(16) 0.0236(10) Uani 1 1 d . . . . .
C00Z C 1.5144(4) 0.5793(3) 0.90659(17) 0.0274(11) Uani 1 1 d . . . . .
C010 C 0.2809(4) 0.2407(3) 0.26230(18) 0.0286(11) Uani 1 1 d . . . . .
H010 H 0.2743 0.2040 0.2885 0.034 Uiso 1 1 calc R U . . .
C011 C 1.4611(4) 0.5550(3) 0.85676(17) 0.0270(11) Uani 1 1 d . . . . .
H011 H 1.4330 0.5948 0.8385 0.032 Uiso 1 1 calc R U . . .
C012 C 0.1169(3) 0.3306(3) 0.09984(16) 0.0243(11) Uani 1 1 d . . . . .
C013 C 1.2727(4) 0.2930(3) 0.81747(17) 0.0274(11) Uani 1 1 d . . . . .
H013 H 1.2876 0.3514 0.8314 0.033 Uiso 1 1 calc R U . . .
C014 C -0.0606(4) -0.0003(3) 0.09630(17) 0.0252(11) Uani 1 1 d . . . . .
C015 C 1.4475(3) 0.4752(3) 0.83297(17) 0.0255(11) Uani 1 1 d . . . . .
H015 H 1.4124 0.4624 0.7986 0.031 Uiso 1 1 calc R U . . .
C016 C 1.6463(4) 0.1825(3) 0.92611(19) 0.0327(12) Uani 1 1 d . . . . .
C017 C 0.3859(4) 0.3527(3) 0.22380(17) 0.0269(11) Uani 1 1 d . . . . .
H017 H 0.4514 0.3931 0.2235 0.032 Uiso 1 1 calc R U . . .
C018 C -0.1140(4) -0.0963(3) 0.07517(18) 0.0309(12) Uani 1 1 d . . . . .
C019 C 0.1423(4) 0.4283(3) 0.01661(18) 0.0304(12) Uani 1 1 d . . . . .
C01A C 0.0718(4) 0.3597(3) 0.21916(17) 0.0261(11) Uani 1 1 d . . . . .
H01A H 0.1363 0.3590 0.2391 0.031 Uiso 1 1 calc R U . . .
C01B C 0.1744(4) 0.4691(3) 0.06492(18) 0.0287(11) Uani 1 1 d . . . . .
H01B H 0.2065 0.5313 0.0704 0.034 Uiso 1 1 calc R U . . .
C01C C 1.6322(4) 0.4461(3) 0.74454(18) 0.0304(12) Uani 1 1 d . . . . .
H01C H 1.6981 0.4901 0.7491 0.036 Uiso 1 1 calc R U . . .
C01D C 1.5341(4) 0.6704(3) 0.93150(18) 0.0301(12) Uani 1 1 d . . . . .
C01E C 0.0415(4) 0.0435(3) 0.09554(17) 0.0295(12) Uani 1 1 d . . . . .
H01E H 0.0782 0.0121 0.0832 0.035 Uiso 1 1 calc R U . . .
C01F C 0.1953(4) 0.2333(3) 0.22352(18) 0.0286(11) Uani 1 1 d . . . . .
H01F H 0.1305 0.1911 0.2234 0.034 Uiso 1 1 calc R U . . .
C01G C 1.4438(4) 0.3168(3) 0.73370(17) 0.0284(11) Uani 1 1 d . . . . .
H01G H 1.3789 0.2715 0.7291 0.034 Uiso 1 1 calc R U . . .
C01H C -0.1125(4) 0.3673(3) 0.16276(17) 0.0281(11) Uani 1 1 d . . . . .
H01H H -0.1761 0.3698 0.1426 0.034 Uiso 1 1 calc R U . . .
C01I C -0.1087(4) 0.0483(3) 0.11607(17) 0.0292(11) Uani 1 1 d . . . . .
H01I H -0.1773 0.0203 0.1184 0.035 Uiso 1 1 calc R U . . .
C01J C 1.1709(4) 0.2386(3) 0.80038(17) 0.0287(11) Uani 1 1 d . . . . .
H01J H 1.1168 0.2604 0.8017 0.034 Uiso 1 1 calc R U . . .
C01K C 0.0848(4) 0.2888(3) 0.05209(18) 0.0317(12) Uani 1 1 d . . . . .
H01K H 0.0534 0.2265 0.0468 0.038 Uiso 1 1 calc R U . . .
C01L C 1.1474(4) 0.1525(3) 0.78142(17) 0.0281(11) Uani 1 1 d . . . . .
C01M C 1.2268(4) 0.1212(3) 0.78001(17) 0.0271(11) Uani 1 1 d . . . . .
H01M H 1.2121 0.0620 0.7676 0.032 Uiso 1 1 calc R U . . .
C01N C 1.6185(4) 0.2604(3) 0.85282(18) 0.0325(12) Uani 1 1 d . . . . .
H01N H 1.6406 0.2822 0.8246 0.039 Uiso 1 1 calc R U . . .
C01O C 0.1518(4) 0.4783(4) -0.02926(18) 0.0348(12) Uani 1 1 d . . . . .
C01P C -0.0589(4) 0.1379(3) 0.13271(17) 0.0262(11) Uani 1 1 d . . . . .
H01P H -0.0944 0.1691 0.1461 0.031 Uiso 1 1 calc R U . . .
C01Q C 1.3289(4) 0.1778(3) 0.79711(17) 0.0262(11) Uani 1 1 d . . . . .
H01Q H 1.3831 0.1558 0.7965 0.031 Uiso 1 1 calc R U . . .
C01R C -0.0808(4) 0.4000(3) 0.21257(17) 0.0279(11) Uani 1 1 d . . . . .
C01S C 0.0979(4) 0.3370(3) 0.01163(18) 0.0334(12) Uani 1 1 d . . . . .
H01S H 0.0755 0.3063 -0.0206 0.040 Uiso 1 1 calc R U . . .
C01T C 1.5995(4) 0.4151(3) 0.78594(18) 0.0289(11) Uani 1 1 d . . . . .
H01T H 1.6437 0.4390 0.8181 0.035 Uiso 1 1 calc R U . . .
C01U C 1.5018(4) 0.2363(3) 0.90292(18) 0.0309(12) Uani 1 1 d . . . . .
H01U H 1.4414 0.2415 0.9096 0.037 Uiso 1 1 calc R U . . .
C01V C 0.6284(4) 0.3544(3) 0.35244(19) 0.0336(12) Uani 1 1 d . . . . .
H01D H 0.6957 0.4026 0.3591 0.040 Uiso 1 1 calc R U . . .
H01L H 0.5995 0.3561 0.3811 0.040 Uiso 1 1 calc R U . . .
C01W C 0.9379(4) 0.5206(3) 0.44200(17) 0.0339(13) Uani 1 1 d . . . . .
C01X C -0.0546(4) 0.3313(3) 0.14170(17) 0.0288(11) Uani 1 1 d . . . . .
H01X H -0.0780 0.3111 0.1073 0.035 Uiso 1 1 calc R U . . .
C01Y C 1.6026(4) 0.4480(3) 0.64993(18) 0.0325(12) Uani 1 1 d . . . . .
C01Z C 1.5575(4) 0.1927(3) 0.93403(18) 0.0327(12) Uani 1 1 d . . . . .
H01Z H 1.5345 0.1690 0.9617 0.039 Uiso 1 1 calc R U . . .
C020 C 1.0178(4) 0.0147(3) 0.74483(19) 0.0344(12) Uani 1 1 d . . . . .
H02A H 1.0408 -0.0211 0.7708 0.041 Uiso 1 1 calc R U . . .
H02B H 1.0518 0.0133 0.7180 0.041 Uiso 1 1 calc R U . . .
C021 C 0.7753(4) 0.0819(3) 0.46563(19) 0.0374(13) Uani 1 1 d . . . . .
H021 H 0.7395 0.0221 0.4527 0.045 Uiso 1 1 calc R U . . .
C022 C 0.5552(4) 0.3680(3) 0.30570(18) 0.0321(12) Uani 1 1 d . . . . .
H02C H 0.5536 0.4289 0.3074 0.038 Uiso 1 1 calc R U . . .
H02D H 0.5774 0.3575 0.2760 0.038 Uiso 1 1 calc R U . . .
C023 C 1.4763(4) 0.3484(3) 0.69204(18) 0.0303(12) Uani 1 1 d . . . . .
H023 H 1.4328 0.3242 0.6598 0.036 Uiso 1 1 calc R U . . .
C024 C 0.6443(4) 0.2676(3) 0.34677(17) 0.0310(12) Uani 1 1 d . . . . .
H02E H 0.5768 0.2203 0.3335 0.037 Uiso 1 1 calc R U . . .
H02F H 0.6866 0.2699 0.3232 0.037 Uiso 1 1 calc R U . . .
C025 C 1.0160(4) 0.4315(4) 0.41242(18) 0.0359(13) Uani 1 1 d . . . . .
C026 C 0.7056(4) 0.4369(3) 0.48583(17) 0.0353(13) Uani 1 1 d . . . . .
C027 C 0.0136(4) 0.3968(3) 0.24000(17) 0.0278(11) Uani 1 1 d . . . . .
H027 H 0.0391 0.4204 0.2739 0.033 Uiso 1 1 calc R U . . .
C028 C 0.7103(4) 0.1666(3) 0.39226(19) 0.0368(13) Uani 1 1 d . . . . .
H02G H 0.7500 0.1643 0.3680 0.044 Uiso 1 1 calc R U . . .
H02H H 0.6426 0.1186 0.3818 0.044 Uiso 1 1 calc R U . . .
C029 C 1.5372(4) 0.4367(3) 0.90776(18) 0.0376(13) Uani 1 1 d . . . . .
H029 H 1.5644 0.3969 0.9265 0.045 Uiso 1 1 calc R U . . .
C02A C 0.4394(4) 0.0532(4) 0.3881(2) 0.0412(14) Uani 1 1 d . . . . .
C02B C 0.8891(4) 0.0205(4) 0.63617(19) 0.0397(13) Uani 1 1 d . . . . .
H02I H 0.8656 -0.0427 0.6242 0.048 Uiso 1 1 calc R U . . .
H02J H 0.9654 0.0435 0.6435 0.048 Uiso 1 1 calc R U . . .
C02C C 1.0094(4) 0.5953(4) 0.43126(19) 0.0416(14) Uani 1 1 d . . . . .
H02K H 1.0056 0.6520 0.4376 0.050 Uiso 1 1 calc R U . . .
C02D C -0.0509(4) -0.1521(3) 0.1025(2) 0.0359(12) Uani 1 1 d . . . . .
H02L H 0.0159 -0.1356 0.0946 0.054 Uiso 1 1 calc R U . . .
H02M H -0.0891 -0.2146 0.0918 0.054 Uiso 1 1 calc R U . . .
H02N H -0.0395 -0.1413 0.1384 0.054 Uiso 1 1 calc R U . . .
C02E C 0.7683(4) 0.1564(3) 0.44310(18) 0.0323(12) Uani 1 1 d . . . . .
C02F C 1.5513(4) 0.5174(4) 0.9306(2) 0.0445(15) Uani 1 1 d . . . . .
H02O H 1.5884 0.5313 0.9647 0.053 Uiso 1 1 calc R U . . .
C02G C -0.2242(4) -0.1334(3) 0.0813(2) 0.0362(12) Uani 1 1 d . . . . .
H02P H -0.2220 -0.1262 0.1165 0.054 Uiso 1 1 calc R U . . .
H02Q H -0.2541 -0.1961 0.0691 0.054 Uiso 1 1 calc R U . . .
H02R H -0.2668 -0.1016 0.0621 0.054 Uiso 1 1 calc R U . . .
C02H C 0.8438(4) 0.0695(4) 0.59472(19) 0.0408(14) Uani 1 1 d . . . . .
H02S H 0.7674 0.0436 0.5852 0.049 Uiso 1 1 calc R U . . .
H02T H 0.8631 0.1321 0.6071 0.049 Uiso 1 1 calc R U . . .
C02I C 0.6392(4) 0.3463(4) 0.49137(19) 0.0396(13) Uani 1 1 d . . . . .
H02U H 0.6402 0.3034 0.4660 0.047 Uiso 1 1 calc R U . . .
H02V H 0.6655 0.3292 0.5247 0.047 Uiso 1 1 calc R U . . .
C02J C 1.6734(4) 0.2161(4) 0.8846(2) 0.0393(13) Uani 1 1 d . . . . .
H02W H 1.7323 0.2088 0.8773 0.047 Uiso 1 1 calc R U . . .
C02K C 0.9370(5) 0.1095(4) 0.3654(2) 0.0453(15) Uani 1 1 d . . . . .
H02X H 0.9778 0.1030 0.3967 0.054 Uiso 1 1 calc R U . . .
C02L C 0.9014(4) -0.0216(4) 0.72426(19) 0.0384(13) Uani 1 1 d . . . . .
H02Y H 0.8691 -0.0206 0.7518 0.046 Uiso 1 1 calc R U . . .
H H 0.8811 -0.0838 0.7109 0.046 Uiso 1 1 calc R U . . .
C02M C 1.0111(4) 0.3382(3) 0.4023(2) 0.0381(13) Uani 1 1 d . . . . .
H02Z H 1.0355 0.3148 0.4339 0.046 Uiso 1 1 calc R U . . .
HA H 0.9388 0.3006 0.3864 0.046 Uiso 1 1 calc R U . . .
C02N C 0.8526(4) 0.5223(3) 0.46252(17) 0.0348(13) Uani 1 1 d . . . . .
C02O C 0.7786(5) 0.0586(4) 0.3011(2) 0.0451(15) Uani 1 1 d . . . . .
C02P C 0.8831(5) 0.0638(4) 0.54971(19) 0.0420(14) Uani 1 1 d . . . . .
H02 H 0.9596 0.0872 0.5597 0.050 Uiso 1 1 calc R U . . .
HB H 0.8614 0.0012 0.5367 0.050 Uiso 1 1 calc R U . . .
C02Q C 0.2198(5) 0.4495(4) -0.0559(2) 0.0449(14) Uani 1 1 d . . . . .
H1 H 0.2223 0.4794 -0.0861 0.067 Uiso 1 1 calc R U . . .
HC H 0.1909 0.3857 -0.0647 0.067 Uiso 1 1 calc R U . . .
HD H 0.2899 0.4650 -0.0338 0.067 Uiso 1 1 calc R U . . .
C02R C -0.1202(5) -0.1040(4) 0.01956(18) 0.0411(13) Uani 1 1 d . . . . .
H2 H -0.1612 -0.0695 0.0022 0.062 Uiso 1 1 calc R U . . .
HE H -0.1529 -0.1659 0.0060 0.062 Uiso 1 1 calc R U . . .
HF H -0.0503 -0.0815 0.0150 0.062 Uiso 1 1 calc R U . . .
C02S C 0.8404(5) 0.0473(4) 0.3461(2) 0.0445(14) Uani 1 1 d . . . . .
H3 H 0.8164 -0.0024 0.3633 0.053 Uiso 1 1 calc R U . . .
C02T C 0.7489(5) 0.5930(4) 0.4897(2) 0.0488(16) Uani 1 1 d . . . . .
H4 H 0.7356 0.6451 0.4972 0.059 Uiso 1 1 calc R U . . .
C02U C -0.1492(4) 0.4365(4) 0.23517(18) 0.0394(14) Uani 1 1 d . . . . .
C02V C 1.7068(4) 0.1335(4) 0.9619(2) 0.0418(14) Uani 1 1 d . . . . .
C02W C 1.0892(4) 0.5040(4) 0.40136(19) 0.0394(13) Uani 1 1 d . . . . .
H5 H 1.1408 0.4970 0.3872 0.047 Uiso 1 1 calc R U . . .
C02X C 0.4102(4) 0.1236(4) 0.3712(2) 0.0381(13) Uani 1 1 d . . . . .
H6 H 0.3847 0.1260 0.3366 0.046 Uiso 1 1 calc R U . . .
C02Y C 0.4180(4) 0.1899(4) 0.4044(2) 0.0413(14) Uani 1 1 d . . . . .
H7 H 0.3969 0.2377 0.3925 0.050 Uiso 1 1 calc R U . . .
C02Z C 0.8333(5) 0.5986(4) 0.4723(2) 0.0423(14) Uani 1 1 d . . . . .
H8 H 0.8776 0.6541 0.4670 0.051 Uiso 1 1 calc R U . . .
C030 C 0.6832(5) 0.5118(4) 0.49643(19) 0.0443(15) Uani 1 1 d . . . . .
H030 H 0.6244 0.5074 0.5080 0.053 Uiso 1 1 calc R U . . .
C031 C 0.4562(5) 0.1891(4) 0.4555(2) 0.0456(14) Uani 1 1 d . . . . .
C032 C 0.9766(5) 0.1815(4) 0.3404(2) 0.0482(15) Uani 1 1 d . . . . .
C033 C 0.8588(4) 0.0295(4) 0.68308(19) 0.0405(14) Uani 1 1 d . . . . .
H03A H 0.7825 0.0083 0.6755 0.049 Uiso 1 1 calc R U . . .
H03B H 0.8842 0.0927 0.6955 0.049 Uiso 1 1 calc R U . . .
C034 C 1.0852(5) 0.5863(4) 0.4115(2) 0.0445(15) Uani 1 1 d . . . . .
H034 H 1.1352 0.6371 0.4047 0.053 Uiso 1 1 calc R U . . .
C035 C 0.6277(5) -0.0575(4) 0.3095(2) 0.0476(15) Uani 1 1 d . . . . .
H03C H 0.6441 -0.0299 0.3437 0.057 Uiso 1 1 calc R U . . .
H03D H 0.6514 -0.1089 0.3110 0.057 Uiso 1 1 calc R U . . .
C036 C 0.1965(5) 0.5772(4) -0.0166(2) 0.0543(17) Uani 1 1 d . . . . .
H03E H 0.2665 0.5931 0.0055 0.081 Uiso 1 1 calc R U . . .
H03F H 0.1529 0.5965 -0.0001 0.081 Uiso 1 1 calc R U . . .
H03G H 0.1992 0.6060 -0.0472 0.081 Uiso 1 1 calc R U . . .
C037 C 0.4675(5) 0.2639(4) 0.4920(2) 0.0562(17) Uani 1 1 d . . . . .
H03H H 0.3987 0.2692 0.4887 0.067 Uiso 1 1 calc R U . . .
H03I H 0.4925 0.2494 0.5261 0.067 Uiso 1 1 calc R U . . .
C038 C 0.9137(6) 0.1875(4) 0.2939(2) 0.0544(17) Uani 1 1 d . . . . .
H038 H 0.9399 0.2342 0.2753 0.065 Uiso 1 1 calc R U . . .
O039 O -0.3996(5) 0.1399(4) 0.1727(2) 0.0996(16) Uani 1 1 d . U . . .
C03A C 0.4772(6) 0.0500(4) 0.4385(2) 0.0609(18) Uani 1 1 d . . . . .
H03J H 0.4977 0.0019 0.4504 0.073 Uiso 1 1 calc R U . . .
C03B C 1.6993(5) 0.5305(4) 0.6624(2) 0.0473(15) Uani 1 1 d . . . . .
H03K H 1.6865 0.5769 0.6801 0.071 Uiso 1 1 calc R U . . .
H03L H 1.7159 0.5510 0.6316 0.071 Uiso 1 1 calc R U . . .
H03M H 1.7574 0.5165 0.6835 0.071 Uiso 1 1 calc R U . . .
C03C C 0.8171(5) 0.1294(4) 0.2746(2) 0.0486(15) Uani 1 1 d . . . . .
H03N H 0.7759 0.1366 0.2435 0.058 Uiso 1 1 calc R U . . .
C03D C 0.4584(5) -0.0847(4) 0.3660(2) 0.0526(16) Uani 1 1 d . . . . .
H03O H 0.4126 -0.1206 0.3852 0.063 Uiso 1 1 calc R U . . .
H03P H 0.5304 -0.0655 0.3872 0.063 Uiso 1 1 calc R U . . .
C03E C 0.5128(5) -0.0864(4) 0.2859(2) 0.0517(16) Uani 1 1 d . . . . .
H03Q H 0.4961 -0.1237 0.2545 0.062 Uiso 1 1 calc R U . . .
H03R H 0.4930 -0.0337 0.2776 0.062 Uiso 1 1 calc R U . . .
C03F C 1.6276(6) 0.3766(4) 0.6245(2) 0.0604(18) Uani 1 1 d . . . . .
H03S H 1.6817 0.3610 0.6480 0.091 Uiso 1 1 calc R U . . .
H03T H 1.6519 0.3986 0.5956 0.091 Uiso 1 1 calc R U . . .
H03U H 1.5654 0.3244 0.6137 0.091 Uiso 1 1 calc R U . . .
C03G C 0.0433(5) 0.4556(5) -0.0656(2) 0.065(2) Uani 1 1 d . . . . .
H03V H 0.0478 0.4898 -0.0942 0.097 Uiso 1 1 calc R U . . .
H03W H -0.0030 0.4700 -0.0487 0.097 Uiso 1 1 calc R U . . .
H03X H 0.0160 0.3926 -0.0770 0.097 Uiso 1 1 calc R U . . .
C03H C 0.4489(5) -0.1380(4) 0.3196(2) 0.0542(16) Uani 1 1 d . . . . .
H03Y H 0.3753 -0.1611 0.3006 0.065 Uiso 1 1 calc R U . . .
HG H 0.4712 -0.1891 0.3291 0.065 Uiso 1 1 calc R U . . .
C03I C -0.1685(5) 0.5123(4) 0.2085(2) 0.0584(18) Uani 1 1 d . . . . .
H03Z H -0.2128 0.5343 0.2232 0.088 Uiso 1 1 calc R U . . .
HH H -0.2027 0.4925 0.1733 0.088 Uiso 1 1 calc R U . . .
HI H -0.1025 0.5595 0.2117 0.088 Uiso 1 1 calc R U . . .
C03J C 1.5163(5) 0.4707(5) 0.6138(2) 0.0623(19) Uani 1 1 d . . . . .
H03 H 1.4549 0.4178 0.6034 0.093 Uiso 1 1 calc R U . . .
HJ H 1.5392 0.4929 0.5847 0.093 Uiso 1 1 calc R U . . .
HK H 1.4996 0.5159 0.6303 0.093 Uiso 1 1 calc R U . . .
C03K C 0.4847(6) 0.1188(4) 0.4713(2) 0.0606(18) Uani 1 1 d . . . . .
H9 H 0.5105 0.1168 0.5059 0.073 Uiso 1 1 calc R U . . .
C03L C 1.0799(5) 0.2505(4) 0.3630(3) 0.0568(17) Uani 1 1 d . . . . .
H10 H 1.1116 0.2333 0.3954 0.068 Uiso 1 1 calc R U . . .
HL H 1.1256 0.2528 0.3411 0.068 Uiso 1 1 calc R U . . .
O03M O 0.2055(6) -0.2189(6) 0.2167(3) 0.141(2) Uani 1 1 d . U . . .
C03N C -0.1064(6) 0.4611(6) 0.2901(2) 0.076(2) Uani 1 1 d . U . . .
H11 H -0.0410 0.5103 0.2967 0.114 Uiso 1 1 calc R U . . .
HM H -0.0943 0.4104 0.3063 0.114 Uiso 1 1 calc R U . . .
HN H -0.1558 0.4785 0.3033 0.114 Uiso 1 1 calc R U . . .
C03O C -0.2537(5) 0.3608(5) 0.2284(3) 0.069(2) Uani 1 1 d . . . . .
H12 H -0.3019 0.3830 0.2396 0.103 Uiso 1 1 calc R U . . .
HO H -0.2424 0.3132 0.2480 0.103 Uiso 1 1 calc R U . . .
HP H -0.2827 0.3383 0.1932 0.103 Uiso 1 1 calc R U . . .
C03P C 1.6395(6) 0.0400(5) 0.9624(4) 0.095(3) Uani 1 1 d . . . . .
H13 H 1.6749 0.0127 0.9889 0.142 Uiso 1 1 calc R U . . .
HQ H 1.6257 0.0070 0.9303 0.142 Uiso 1 1 calc R U . . .
HR H 1.5741 0.0394 0.9683 0.142 Uiso 1 1 calc R U . . .
C03Q C 1.5769(8) 0.6777(5) 0.9874(3) 0.094(3) Uani 1 1 d . . . . .
H14 H 1.6460 0.6727 0.9953 0.140 Uiso 1 1 calc R U . . .
HS H 1.5312 0.6304 1.0011 0.140 Uiso 1 1 calc R U . . .
HT H 1.5812 0.7348 1.0019 0.140 Uiso 1 1 calc R U . . .
C03R C 1.6119(7) 0.7380(5) 0.9125(4) 0.099(3) Uani 1 1 d . U . . .
H15 H 1.6266 0.7960 0.9296 0.148 Uiso 1 1 calc R U . . .
HU H 1.5847 0.7388 0.8767 0.148 Uiso 1 1 calc R U . . .
HV H 1.6757 0.7237 0.9187 0.148 Uiso 1 1 calc R U . . .
C03S C 1.4348(6) 0.6909(5) 0.9213(3) 0.091(3) Uani 1 1 d . . . . .
H16 H 1.3819 0.6433 0.9310 0.137 Uiso 1 1 calc R U . . .
HW H 1.4112 0.6965 0.8858 0.137 Uiso 1 1 calc R U . . .
HX H 1.4469 0.7463 0.9405 0.137 Uiso 1 1 calc R U . . .
C03T C -0.4968(8) 0.0970(6) 0.1786(4) 0.097(2) Uani 1 1 d . U . . .
H19 H -0.5041 0.0354 0.1853 0.116 Uiso 1 1 calc R U . . .
HY H -0.5501 0.0961 0.1478 0.116 Uiso 1 1 calc R U . . .
C03U C -0.3792(7) 0.0217(6) 0.1340(4) 0.101(2) Uani 1 1 d . U . . .
H20 H -0.3885 -0.0067 0.1012 0.151 Uiso 1 1 calc R U . . .
HZ H -0.4360 -0.0112 0.1478 0.151 Uiso 1 1 calc R U . . .
H23 H -0.3133 0.0225 0.1562 0.151 Uiso 1 1 calc R U . . .
C03V C 1.7378(8) 0.1789(6) 1.0156(3) 0.103(3) Uani 1 1 d . U . . .
H17 H 1.6755 0.1784 1.0250 0.155 Uiso 1 1 calc R U . . .
H24 H 1.7831 0.2400 1.0169 0.155 Uiso 1 1 calc R U . . .
H25 H 1.7743 0.1471 1.0387 0.155 Uiso 1 1 calc R U . . .
C03W C 1.8063(6) 0.1381(7) 0.9509(4) 0.115(4) Uani 1 1 d . U . . .
H18 H 1.8398 0.1039 0.9736 0.173 Uiso 1 1 calc R U . . .
H26 H 1.8520 0.1997 0.9555 0.173 Uiso 1 1 calc R U . . .
H27 H 1.7923 0.1139 0.9166 0.173 Uiso 1 1 calc R U . . .
C03X C 0.1736(7) -0.1495(7) 0.2008(4) 0.106(2) Uani 1 1 d . U . . .
H22 H 0.1252 -0.1427 0.2194 0.128 Uiso 1 1 calc R U . . .
H28 H 0.1358 -0.1630 0.1652 0.128 Uiso 1 1 calc R U . . .
C03Y C -0.3789(8) 0.1061(7) 0.1298(4) 0.102(2) Uani 1 1 d . U . . .
H21 H -0.4321 0.1075 0.0994 0.122 Uiso 1 1 calc R U . . .
H29 H -0.3107 0.1441 0.1264 0.122 Uiso 1 1 calc R U . . .
C03Z C 0.8635(12) 0.7129(11) 0.3297(4) 0.156(3) Uani 1 1 d . U . . .
C040 C 0.9916(12) 0.7187(11) 0.3227(5) 0.182(5) Uani 1 1 d . U . . .
H04G H 1.0144 0.7653 0.3017 0.273 Uiso 1 1 calc R U . . .
H04H H 0.9868 0.6621 0.3072 0.273 Uiso 1 1 calc R U . . .
H04I H 1.0416 0.7318 0.3555 0.273 Uiso 1 1 calc R U . . .
N041 N 0.7668(9) 0.6048(8) 0.3313(4) 0.157(3) Uani 1 1 d . U . . .
C042 C 0.2550(7) -0.0708(7) 0.2072(4) 0.119(3) Uani 1 1 d . U . . .
H04D H 0.2329 -0.0294 0.1856 0.178 Uiso 1 1 calc R U . . .
H04E H 0.3132 -0.0815 0.1986 0.178 Uiso 1 1 calc R U . . .
H04F H 0.2764 -0.0459 0.2419 0.178 Uiso 1 1 calc R U . . .
C043 C -0.5112(9) 0.1454(6) 0.2219(4) 0.119(3) Uani 1 1 d . U . . .
H04A H -0.5847 0.1263 0.2208 0.179 Uiso 1 1 calc R U . . .
H04B H -0.4860 0.2090 0.2194 0.179 Uiso 1 1 calc R U . . .
H04C H -0.4721 0.1322 0.2532 0.179 Uiso 1 1 calc R U . . .
C1 C 0.1369(11) -0.3763(10) 0.1980(7) 0.192(6) Uani 1 1 d . U . . .
H1A H 0.1731 -0.3679 0.1719 0.288 Uiso 1 1 calc R U . . .
H1B H 0.0695 -0.4229 0.1861 0.288 Uiso 1 1 calc R U . . .
H1C H 0.1781 -0.3931 0.2275 0.288 Uiso 1 1 calc R U . . .
C5 C 0.1223(11) -0.2958(10) 0.2106(7) 0.176(4) Uani 1 1 d . U . . .
H5A H 0.0643 -0.2897 0.1843 0.211 Uiso 1 1 calc R U . . .
H5B H 0.1008 -0.3013 0.2419 0.211 Uiso 1 1 calc R U . . .

loop_
_atom_site_aniso_label
_atom_site_aniso_U_11
_atom_site_aniso_U_22
_atom_site_aniso_U_33
_atom_site_aniso_U_23
_atom_site_aniso_U_13
_atom_site_aniso_U_12
Cu01 0.0422(5) 0.0249(4) 0.0275(4) 0.0050(3) 0.0015(3) 0.0136(4)
P002 0.0589(10) 0.0265(8) 0.0609(11) 0.0057(7) 0.0151(8) 0.0160(8)
O003 0.0338(19) 0.030(2) 0.0262(18) 0.0034(15) -0.0030(15) 0.0153(16)
O004 0.0227(18) 0.043(2) 0.0254(18) 0.0117(15) -0.0009(14) 0.0109(16)
O005 0.0256(19) 0.030(2) 0.034(2) 0.0019(16) 0.0024(15) 0.0039(16)
F006 0.072(2) 0.0315(19) 0.057(2) 0.0038(16) -0.0025(18) 0.0101(17)
F007 0.056(2) 0.0308(19) 0.105(3) 0.0076(18) 0.030(2) 0.0139(17)
F008 0.070(2) 0.037(2) 0.106(3) 0.013(2) 0.014(2) 0.0279(19)
F009 0.061(2) 0.039(2) 0.112(3) 0.001(2) 0.017(2) 0.0204(18)
F00A 0.083(3) 0.065(3) 0.050(2) -0.0072(19) 0.0047(19) -0.001(2)
O00B 0.053(2) 0.037(2) 0.045(2) 0.0071(19) 0.0059(19) 0.0177(19)
O00C 0.047(2) 0.052(3) 0.050(2) -0.0002(19) 0.0158(19) 0.020(2)
O00D 0.051(2) 0.041(2) 0.052(2) 0.0030(19) 0.024(2) 0.012(2)
O00E 0.066(3) 0.030(2) 0.045(2) -0.0026(18) 0.012(2) 0.009(2)
F00F 0.113(3) 0.059(2) 0.060(2) 0.0224(19) 0.030(2) 0.040(2)
N00G 0.046(3) 0.030(3) 0.033(3) 0.008(2) 0.003(2) 0.019(2)
N00H 0.030(2) 0.031(3) 0.023(2) 0.0052(19) -0.0014(18) 0.012(2)
N00I 0.039(3) 0.027(2) 0.020(2) 0.0042(18) -0.0059(19) 0.010(2)
N00J 0.040(3) 0.033(3) 0.018(2) 0.0037(18) -0.0025(19) 0.015(2)
N00K 0.042(3) 0.029(3) 0.029(2) 0.0079(19) -0.002(2) 0.016(2)
C00L 0.026(3) 0.022(3) 0.019(2) 0.005(2) 0.002(2) 0.011(2)
C00M 0.023(3) 0.028(3) 0.030(3) 0.005(2) 0.007(2) 0.009(2)
C00N 0.021(3) 0.021(3) 0.023(3) 0.007(2) 0.001(2) 0.007(2)
C00O 0.025(3) 0.027(3) 0.020(2) 0.005(2) 0.000(2) 0.014(2)
C00P 0.020(2) 0.025(3) 0.021(2) 0.005(2) 0.0021(19) 0.009(2)
C00Q 0.023(3) 0.028(3) 0.025(3) 0.000(2) 0.004(2) 0.008(2)
C00R 0.024(3) 0.036(3) 0.023(3) 0.006(2) 0.003(2) 0.019(2)
C00S 0.023(2) 0.021(3) 0.020(2) 0.002(2) 0.0017(19) 0.009(2)
C00T 0.023(3) 0.027(3) 0.024(3) 0.006(2) 0.001(2) 0.012(2)
C00U 0.026(3) 0.021(3) 0.025(3) 0.001(2) 0.002(2) 0.009(2)
C00V 0.028(3) 0.026(3) 0.021(3) 0.009(2) 0.004(2) 0.016(2)
C00W 0.028(3) 0.027(3) 0.024(3) 0.000(2) 0.003(2) 0.012(2)
C00X 0.029(3) 0.029(3) 0.026(3) -0.001(2) 0.008(2) 0.011(2)
C00Y 0.025(3) 0.023(3) 0.022(3) 0.005(2) 0.001(2) 0.011(2)
C00Z 0.024(3) 0.029(3) 0.028(3) -0.001(2) 0.004(2) 0.009(2)
C010 0.027(3) 0.033(3) 0.029(3) 0.012(2) 0.007(2) 0.014(2)
C011 0.030(3) 0.022(3) 0.031(3) 0.009(2) 0.007(2) 0.012(2)
C012 0.022(2) 0.030(3) 0.022(3) 0.007(2) 0.001(2) 0.014(2)
C013 0.029(3) 0.024(3) 0.028(3) 0.005(2) 0.004(2) 0.009(2)
C014 0.026(3) 0.024(3) 0.023(3) 0.002(2) 0.005(2) 0.007(2)
C015 0.025(3) 0.027(3) 0.022(3) 0.003(2) 0.003(2) 0.007(2)
C016 0.032(3) 0.031(3) 0.034(3) 0.003(2) 0.002(2) 0.014(2)
C017 0.022(3) 0.030(3) 0.029(3) 0.007(2) 0.005(2) 0.010(2)
C018 0.036(3) 0.024(3) 0.029(3) 0.003(2) 0.009(2) 0.005(2)
C019 0.027(3) 0.040(3) 0.029(3) 0.015(2) 0.006(2) 0.019(2)
C01A 0.021(2) 0.029(3) 0.026(3) 0.005(2) 0.001(2) 0.009(2)
C01B 0.023(3) 0.024(3) 0.039(3) 0.010(2) 0.005(2) 0.010(2)
C01C 0.024(3) 0.032(3) 0.030(3) 0.002(2) 0.004(2) 0.004(2)
C01D 0.032(3) 0.027(3) 0.031(3) -0.001(2) 0.007(2) 0.012(2)
C01E 0.036(3) 0.030(3) 0.026(3) 0.003(2) 0.009(2) 0.015(3)
C01F 0.021(3) 0.028(3) 0.032(3) 0.009(2) 0.002(2) 0.006(2)
C01G 0.031(3) 0.026(3) 0.024(3) 0.000(2) 0.004(2) 0.007(2)
C01H 0.027(3) 0.036(3) 0.023(3) 0.009(2) -0.001(2) 0.017(2)
C01I 0.024(3) 0.032(3) 0.025(3) 0.001(2) 0.000(2) 0.004(2)
C01J 0.027(3) 0.028(3) 0.032(3) 0.006(2) 0.007(2) 0.012(2)
C01K 0.041(3) 0.026(3) 0.027(3) 0.006(2) 0.002(2) 0.015(2)
C01L 0.026(3) 0.027(3) 0.027(3) 0.007(2) 0.004(2) 0.004(2)
C01M 0.033(3) 0.020(3) 0.025(3) -0.002(2) 0.002(2) 0.008(2)
C01N 0.035(3) 0.035(3) 0.030(3) 0.005(2) 0.007(2) 0.018(3)
C01O 0.035(3) 0.043(3) 0.031(3) 0.015(2) 0.007(2) 0.020(3)
C01P 0.024(3) 0.029(3) 0.025(3) 0.002(2) 0.003(2) 0.011(2)
C01Q 0.026(3) 0.027(3) 0.025(3) 0.003(2) 0.004(2) 0.011(2)
C01R 0.031(3) 0.035(3) 0.021(3) 0.009(2) 0.006(2) 0.017(2)
C01S 0.041(3) 0.036(3) 0.023(3) 0.006(2) 0.003(2) 0.017(3)
C01T 0.028(3) 0.033(3) 0.025(3) 0.003(2) 0.003(2) 0.012(2)
C01U 0.030(3) 0.035(3) 0.030(3) 0.001(2) 0.003(2) 0.018(2)
C01V 0.027(3) 0.034(3) 0.037(3) 0.009(2) 0.001(2) 0.012(2)
C01W 0.046(3) 0.028(3) 0.017(3) 0.006(2) -0.006(2) 0.011(3)
C01X 0.034(3) 0.032(3) 0.020(3) 0.001(2) -0.002(2) 0.018(2)
C01Y 0.036(3) 0.035(3) 0.025(3) 0.001(2) 0.009(2) 0.010(3)
C01Z 0.039(3) 0.036(3) 0.026(3) 0.005(2) 0.004(2) 0.021(3)
C020 0.034(3) 0.030(3) 0.030(3) 0.008(2) -0.002(2) 0.006(2)
C021 0.047(3) 0.026(3) 0.033(3) -0.001(2) 0.001(3) 0.011(3)
C022 0.026(3) 0.037(3) 0.029(3) 0.011(2) -0.002(2) 0.012(2)
C023 0.033(3) 0.029(3) 0.021(3) -0.004(2) 0.001(2) 0.005(2)
C024 0.027(3) 0.040(3) 0.020(3) 0.004(2) -0.002(2) 0.009(2)
C025 0.034(3) 0.040(3) 0.021(3) 0.003(2) -0.006(2) 0.006(3)
C026 0.046(3) 0.035(3) 0.019(3) 0.001(2) -0.004(2) 0.017(3)
C027 0.026(3) 0.036(3) 0.019(3) 0.002(2) 0.002(2) 0.010(2)
C028 0.045(3) 0.030(3) 0.036(3) 0.003(2) 0.003(2) 0.019(3)
C029 0.047(3) 0.037(3) 0.028(3) -0.006(2) -0.008(2) 0.027(3)
C02A 0.042(3) 0.034(3) 0.041(3) 0.005(3) 0.008(3) 0.006(3)
C02B 0.044(3) 0.032(3) 0.035(3) 0.012(2) -0.002(3) 0.012(3)
C02C 0.051(4) 0.026(3) 0.029(3) 0.002(2) -0.013(3) 0.006(3)
C02D 0.042(3) 0.022(3) 0.041(3) 0.001(2) 0.011(3) 0.007(2)
C02E 0.039(3) 0.024(3) 0.032(3) 0.002(2) 0.002(2) 0.013(3)
C02F 0.052(4) 0.047(4) 0.029(3) -0.007(3) -0.010(3) 0.026(3)
C02G 0.036(3) 0.030(3) 0.036(3) -0.004(2) 0.005(2) 0.004(2)
C02H 0.040(3) 0.041(3) 0.036(3) 0.017(3) 0.001(3) 0.014(3)
C02I 0.049(3) 0.047(4) 0.027(3) -0.001(2) 0.009(3) 0.022(3)
C02J 0.039(3) 0.045(3) 0.045(3) 0.014(3) 0.014(3) 0.027(3)
C02K 0.060(4) 0.040(4) 0.045(3) 0.001(3) 0.020(3) 0.026(3)
C02L 0.034(3) 0.037(3) 0.033(3) 0.012(2) 0.000(2) 0.004(3)
C02M 0.045(3) 0.030(3) 0.034(3) 0.004(2) 0.009(3) 0.007(3)
C02N 0.045(3) 0.035(3) 0.015(3) 0.004(2) -0.012(2) 0.016(3)
C02O 0.072(4) 0.030(3) 0.038(3) -0.005(3) 0.018(3) 0.021(3)
C02P 0.062(4) 0.035(3) 0.033(3) 0.013(2) 0.002(3) 0.029(3)
C02Q 0.051(4) 0.056(4) 0.031(3) 0.010(3) 0.011(3) 0.023(3)
C02R 0.053(4) 0.040(3) 0.024(3) 0.001(2) 0.011(3) 0.007(3)
C02S 0.061(4) 0.029(3) 0.049(4) 0.004(3) 0.019(3) 0.019(3)
C02T 0.080(5) 0.028(3) 0.040(3) 0.004(3) 0.002(3) 0.031(3)
C02U 0.040(3) 0.067(4) 0.022(3) 0.007(3) 0.006(2) 0.034(3)
C02V 0.039(3) 0.046(4) 0.044(3) 0.014(3) 0.001(3) 0.025(3)
C02W 0.038(3) 0.040(4) 0.027(3) 0.005(2) -0.004(2) 0.006(3)
C02X 0.031(3) 0.039(3) 0.038(3) 0.009(3) 0.004(2) 0.008(3)
C02Y 0.031(3) 0.044(4) 0.045(4) 0.007(3) 0.006(3) 0.010(3)
C02Z 0.061(4) 0.033(3) 0.033(3) 0.004(2) 0.002(3) 0.024(3)
C030 0.060(4) 0.052(4) 0.028(3) 0.001(3) 0.001(3) 0.036(3)
C031 0.048(4) 0.043(4) 0.046(4) 0.007(3) 0.020(3) 0.009(3)
C032 0.059(4) 0.038(4) 0.056(4) 0.000(3) 0.028(3) 0.018(3)
C033 0.026(3) 0.046(4) 0.039(3) 0.016(3) -0.001(2) 0.005(3)
C034 0.043(3) 0.033(3) 0.038(3) 0.007(3) -0.005(3) 0.000(3)
C035 0.066(4) 0.031(3) 0.044(3) 0.004(3) 0.018(3) 0.012(3)
C036 0.079(5) 0.048(4) 0.055(4) 0.032(3) 0.034(3) 0.033(4)
C037 0.055(4) 0.064(5) 0.049(4) -0.006(3) 0.023(3) 0.014(4)
C038 0.089(5) 0.039(4) 0.045(4) 0.007(3) 0.032(4) 0.023(4)
O039 0.105(3) 0.101(4) 0.099(3) 0.009(3) 0.023(3) 0.046(3)
C03A 0.096(5) 0.049(4) 0.040(4) 0.019(3) 0.013(3) 0.031(4)
C03B 0.052(4) 0.044(4) 0.036(3) 0.000(3) 0.018(3) -0.001(3)
C03C 0.070(4) 0.029(3) 0.039(3) -0.002(3) 0.013(3) 0.008(3)
C03D 0.059(4) 0.033(3) 0.061(4) 0.015(3) 0.013(3) 0.011(3)
C03E 0.058(4) 0.035(3) 0.053(4) -0.004(3) 0.002(3) 0.014(3)
C03F 0.096(5) 0.049(4) 0.052(4) 0.004(3) 0.044(4) 0.026(4)
C03G 0.043(4) 0.096(6) 0.054(4) 0.043(4) 0.005(3) 0.028(4)
C03H 0.061(4) 0.031(3) 0.064(4) 0.002(3) 0.009(3) 0.012(3)
C03I 0.074(5) 0.073(5) 0.052(4) 0.012(3) 0.020(3) 0.055(4)
C03J 0.049(4) 0.093(5) 0.047(4) 0.035(4) 0.016(3) 0.023(4)
C03K 0.090(5) 0.058(4) 0.028(3) 0.009(3) 0.011(3) 0.021(4)
C03L 0.064(4) 0.050(4) 0.072(5) 0.008(3) 0.033(4) 0.028(4)
O03M 0.104(4) 0.147(5) 0.184(7) 0.024(4) 0.048(4) 0.052(3)
C03N 0.092(5) 0.132(7) 0.037(4) -0.002(4) 0.009(3) 0.087(5)
C03O 0.056(4) 0.107(6) 0.062(4) 0.024(4) 0.031(4) 0.040(4)
C03P 0.083(6) 0.065(5) 0.130(7) 0.038(5) -0.007(5) 0.042(5)
C03Q 0.170(9) 0.059(5) 0.047(4) -0.017(4) -0.011(5) 0.061(6)
C03R 0.119(7) 0.041(4) 0.135(7) -0.025(4) 0.086(6) -0.012(4)
C03S 0.059(5) 0.077(5) 0.126(7) -0.056(5) -0.014(4) 0.039(4)
C03T 0.106(4) 0.073(4) 0.125(5) 0.000(4) 0.034(4) 0.044(3)
C03U 0.074(5) 0.111(5) 0.105(5) -0.007(3) -0.010(4) 0.042(4)
C03V 0.146(8) 0.115(7) 0.060(5) 0.004(5) -0.019(5) 0.094(6)
C03W 0.073(5) 0.182(9) 0.133(7) 0.099(7) 0.039(5) 0.087(6)
C03X 0.079(4) 0.142(5) 0.107(6) -0.003(4) 0.033(4) 0.043(3)
C03Y 0.096(5) 0.115(5) 0.100(4) 0.001(3) 0.016(4) 0.050(4)
C03Z 0.205(6) 0.214(7) 0.072(6) 0.007(5) 0.009(5) 0.122(5)
C040 0.222(7) 0.219(10) 0.143(10) 0.043(8) 0.040(6) 0.131(6)
N041 0.189(6) 0.212(7) 0.129(7) 0.005(5) 0.042(5) 0.149(5)
C042 0.075(5) 0.142(5) 0.148(9) 0.007(4) 0.030(5) 0.048(3)
C043 0.140(7) 0.082(6) 0.147(6) -0.009(5) 0.063(6) 0.035(5)
C1 0.137(8) 0.153(5) 0.301(15) 0.023(5) 0.083(9) 0.051(4)
C5 0.124(5) 0.152(5) 0.260(9) 0.024(4) 0.064(5) 0.047(3)

loop_
_atom_type_symbol
_atom_type_description
_atom_type_scat_dispersion_real
_atom_type_scat_dispersion_imag
_atom_type_scat_source
C C 0.0181 0.0091 'International Tables Vol C Tables 4.2.6.8 and 6.1.1.4'
H H 0.0000 0.0000 'International Tables Vol C Tables 4.2.6.8 and 6.1.1.4'
Cu Cu -1.9646 0.5888 'International Tables Vol C Tables 4.2.6.8 and 6.1.1.4'
F F 0.0727 0.0534 'International Tables Vol C Tables 4.2.6.8 and 6.1.1.4'
N N 0.0311 0.0180 'International Tables Vol C Tables 4.2.6.8 and 6.1.1.4'
O O 0.0492 0.0322 'International Tables Vol C Tables 4.2.6.8 and 6.1.1.4'
P P 0.2955 0.4335 'International Tables Vol C Tables 4.2.6.8 and 6.1.1.4'

loop_
_geom_angle_atom_site_label_1
_geom_angle_atom_site_label_2
_geom_angle_atom_site_label_3
_geom_angle
_geom_angle_site_symmetry_1
_geom_angle_site_symmetry_3
_geom_angle_publ_flag
N00H Cu01 O003 75.48(14) . . ?
N00H Cu01 N00I 135.22(17) . . ?
N00H Cu01 N00J 142.13(18) . . ?
N00I Cu01 O003 113.50(13) . . ?
N00J Cu01 O003 100.50(14) . . ?
N00J Cu01 N00I 81.50(17) . . ?
F006 P002 F007 179.1(2) . . ?
F006 P002 F008 90.7(2) . . ?
F006 P002 F009 89.5(2) . . ?
F006 P002 F00F 89.8(2) . . ?
F007 P002 F009 89.98(19) . . ?
F007 P002 F00F 89.4(2) . . ?
F008 P002 F007 89.85(19) . . ?
F008 P002 F009 178.5(2) . . ?
F008 P002 F00F 90.2(2) . . ?
F009 P002 F00F 88.3(2) . . ?
F00A P002 F006 89.9(2) . . ?
F00A P002 F007 90.9(2) . . ?
F00A P002 F008 90.8(2) . . ?
F00A P002 F009 90.7(2) . . ?
F00A P002 F00F 179.0(2) . . ?
C024 O003 Cu01 130.8(3) . . ?
C028 O003 Cu01 106.1(3) . . ?
C028 O003 C024 111.9(4) . . ?
C00R O004 C022 118.0(3) . . ?
C01L O005 C020 117.4(4) . . ?
C02A O00B C03D 118.6(4) . . ?
C037 O00C C02I 112.9(4) . . ?
C02M O00D C03L 111.4(4) . . ?
C02O O00E C035 117.7(4) . . ?
N00K N00G C021 111.8(4) . . ?
N00K N00G C02P 119.5(4) . . ?
C021 N00G C02P 128.6(5) . . ?
N00K N00H Cu01 129.0(3) . . ?
N00K N00H C02E 109.3(4) . . ?
C02E N00H Cu01 121.6(3) . . ?
C01W N00I Cu01 113.4(4) . . ?
C01W N00I C025 119.7(5) . . ?
C025 N00I Cu01 126.5(3) . . ?
C026 N00J Cu01 127.4(3) . . ?
C026 N00J C02N 119.5(4) . . ?
C02N N00J Cu01 113.1(3) . . ?
N00H N00K N00G 106.3(4) . . ?
C00N C00L C00O 106.9(3) . . ?
C00N C00L C00Y 112.1(4) . . ?
C00N C00L C012 110.5(4) . . ?
C00O C00L C012 112.3(4) . . ?
C00Y C00L C00O 109.2(4) . . ?
C00Y C00L C012 105.8(3) . . ?
C00N C00M H00M 118.7 . . ?
C01E C00M H00M 118.7 . . ?
C01E C00M C00N 122.5(4) . . ?
C00M C00N C00L 118.7(4) . . ?
C01P C00N C00L 125.0(4) . . ?
C01P C00N C00M 116.2(4) . . ?
C00V C00O C00L 125.3(4) . . ?
C00V C00O C01F 117.7(4) . . ?
C01F C00O C00L 116.8(4) . . ?
C013 C00P C00S 123.6(4) . . ?
C01Q C00P C00S 119.4(4) . . ?
C01Q C00P C013 117.0(4) . . ?
C015 C00Q C00S 119.5(4) . . ?
C029 C00Q C00S 124.8(4) . . ?
C029 C00Q C015 115.7(4) . . ?
O004 C00R C010 116.2(4) . . ?
O004 C00R C017 123.8(4) . . ?
C010 C00R C017 120.1(4) . . ?
C00P C00S C00Q 112.0(4) . . ?
C00P C00S C00U 109.8(4) . . ?
C00P C00S C00W 107.7(4) . . ?
C00Q C00S C00U 105.4(4) . . ?
C00Q C00S C00W 110.3(4) . . ?
C00U C00S C00W 111.8(4) . . ?
C012 C00T H00T 119.1 . . ?
C01B C00T H00T 119.1 . . ?
C01B C00T C012 121.9(4) . . ?
C01G C00U C00S 124.0(4) . . ?
C01T C00U C00S 119.7(4) . . ?
C01T C00U C01G 116.1(4) . . ?
C00O C00V H00V 119.3 . . ?
C00O C00V C017 121.5(4) . . ?
C017 C00V H00V 119.3 . . ?
C01N C00W C00S 124.8(4) . . ?
C01N C00W C01U 116.4(4) . . ?
C01U C00W C00S 118.8(4) . . ?
C01C C00X C01Y 123.1(5) . . ?
C023 C00X C01C 116.7(4) . . ?
C023 C00X C01Y 120.2(4) . . ?
C01A C00Y C00L 123.6(4) . . ?
C01A C00Y C01X 116.6(4) . . ?
C01X C00Y C00L 119.8(4) . . ?
C011 C00Z C01D 121.4(4) . . ?
C02F C00Z C011 115.3(4) . . ?
C02F C00Z C01D 123.2(4) . . ?
C00R C010 H010 120.0 . . ?
C00R C010 C01F 120.0(4) . . ?
C01F C010 H010 120.0 . . ?
C00Z C011 H011 118.9 . . ?
C015 C011 C00Z 122.2(4) . . ?
C015 C011 H011 118.9 . . ?
C00T C012 C00L 120.2(4) . . ?
C01K C012 C00L 122.7(4) . . ?
C01K C012 C00T 117.0(4) . . ?
C00P C013 H013 119.2 . . ?
C01J C013 C00P 121.5(4) . . ?
C01J C013 H013 119.2 . . ?
C01E C014 C018 120.1(4) . . ?
C01I C014 C018 123.3(4) . . ?
C01I C014 C01E 116.6(4) . . ?
C00Q C015 H015 119.1 . . ?
C011 C015 C00Q 121.8(4) . . ?
C011 C015 H015 119.1 . . ?
C01Z C016 C02V 120.5(5) . . ?
C02J C016 C01Z 115.9(4) . . ?
C02J C016 C02V 123.5(4) . . ?
C00R C017 C00V 119.1(4) . . ?
C00R C017 H017 120.4 . . ?
C00V C017 H017 120.4 . . ?
C014 C018 C02D 109.2(4) . . ?
C014 C018 C02G 112.2(4) . . ?
C014 C018 C02R 109.2(4) . . ?
C02G C018 C02D 108.4(4) . . ?
C02R C018 C02D 109.5(4) . . ?
C02R C018 C02G 108.4(4) . . ?
C01B C019 C01O 123.8(5) . . ?
C01S C019 C01B 115.7(4) . . ?
C01S C019 C01O 120.5(5) . . ?
C00Y C01A H01A 119.1 . . ?
C00Y C01A C027 121.9(4) . . ?
C027 C01A H01A 119.1 . . ?
C00T C01B C019 121.9(5) . . ?
C00T C01B H01B 119.0 . . ?
C019 C01B H01B 119.0 . . ?
C00X C01C H01C 119.2 . . ?
C01T C01C C00X 121.5(5) . . ?
C01T C01C H01C 119.2 . . ?
C03Q C01D C00Z 112.6(4) . . ?
C03R C01D C00Z 109.6(4) . . ?
C03R C01D C03Q 106.8(6) . . ?
C03R C01D C03S 109.9(6) . . ?
C03S C01D C00Z 110.4(4) . . ?
C03S C01D C03Q 107.4(6) . . ?
C00M C01E C014 121.3(4) . . ?
C00M C01E H01E 119.4 . . ?
C014 C01E H01E 119.4 . . ?
C00O C01F H01F 119.3 . . ?
C010 C01F C00O 121.5(5) . . ?
C010 C01F H01F 119.3 . . ?
C00U C01G H01G 119.2 . . ?
C00U C01G C023 121.6(5) . . ?
C023 C01G H01G 119.2 . . ?
C01R C01H H01H 119.0 . . ?
C01X C01H H01H 119.0 . . ?
C01X C01H C01R 122.0(4) . . ?
C014 C01I H01I 119.2 . . ?
C014 C01I C01P 121.6(4) . . ?
C01P C01I H01I 119.2 . . ?
C013 C01J H01J 119.9 . . ?
C013 C01J C01L 120.3(4) . . ?
C01L C01J H01J 119.9 . . ?
C012 C01K H01K 119.6 . . ?
C012 C01K C01S 120.8(5) . . ?
C01S C01K H01K 119.6 . . ?
O005 C01L C01J 116.2(4) . . ?
O005 C01L C01M 124.3(4) . . ?
C01J C01L C01M 119.5(4) . . ?
C01L C01M H01M 120.5 . . ?
C01L C01M C01Q 119.0(4) . . ?
C01Q C01M H01M 120.5 . . ?
C00W C01N H01N 119.4 . . ?
C00W C01N C02J 121.1(5) . . ?
C02J C01N H01N 119.4 . . ?
C019 C01O C03G 108.8(4) . . ?
C02Q C01O C019 110.1(4) . . ?
C02Q C01O C03G 108.0(5) . . ?
C036 C01O C019 112.7(4) . . ?
C036 C01O C02Q 108.8(5) . . ?
C036 C01O C03G 108.3(5) . . ?
C00N C01P C01I 121.6(4) . . ?
C00N C01P H01P 119.2 . . ?
C01I C01P H01P 119.2 . . ?
C00P C01Q C01M 122.6(4) . . ?
C00P C01Q H01Q 118.7 . . ?
C01M C01Q H01Q 118.7 . . ?
C01H C01R C02U 120.5(4) . . ?
C027 C01R C01H 116.7(4) . . ?
C027 C01R C02U 122.7(4) . . ?
C019 C01S C01K 122.6(5) . . ?
C019 C01S H01S 118.7 . . ?
C01K C01S H01S 118.7 . . ?
C00U C01T H01T 118.9 . . ?
C01C C01T C00U 122.3(5) . . ?
C01C C01T H01T 118.9 . . ?
C00W C01U H01U 119.2 . . ?
C01Z C01U C00W 121.5(4) . . ?
C01Z C01U H01U 119.2 . . ?
H01D C01V H01L 108.1 . . ?
C022 C01V H01D 109.5 . . ?
C022 C01V H01L 109.5 . . ?
C024 C01V H01D 109.5 . . ?
C024 C01V H01L 109.5 . . ?
C024 C01V C022 110.8(4) . . ?
N00I C01W C02C 120.7(5) . . ?
N00I C01W C02N 115.2(5) . . ?
C02C C01W C02N 124.0(5) . . ?
C00Y C01X H01X 119.4 . . ?
C01H C01X C00Y 121.1(4) . . ?
C01H C01X H01X 119.4 . . ?
C00X C01Y C03B 112.1(4) . . ?
C03F C01Y C00X 108.7(4) . . ?
C03F C01Y C03B 107.6(5) . . ?
C03F C01Y C03J 109.5(5) . . ?
C03J C01Y C00X 111.1(4) . . ?
C03J C01Y C03B 107.8(5) . . ?
C016 C01Z H01Z 119.0 . . ?
C01U C01Z C016 122.1(5) . . ?
C01U C01Z H01Z 119.0 . . ?
O005 C020 H02A 110.2 . . ?
O005 C020 H02B 110.2 . . ?
O005 C020 C02L 107.4(4) . . ?
H02A C020 H02B 108.5 . . ?
C02L C020 H02A 110.2 . . ?
C02L C020 H02B 110.2 . . ?
N00G C021 H021 127.8 . . ?
N00G C021 C02E 104.4(5) . . ?
C02E C021 H021 127.8 . . ?
O004 C022 C01V 106.1(4) . . ?
O004 C022 H02C 110.5 . . ?
O004 C022 H02D 110.5 . . ?
C01V C022 H02C 110.5 . . ?
C01V C022 H02D 110.5 . . ?
H02C C022 H02D 108.7 . . ?
C00X C023 C01G 121.8(4) . . ?
C00X C023 H023 119.1 . . ?
C01G C023 H023 119.1 . . ?
O003 C024 C01V 108.8(4) . . ?
O003 C024 H02E 109.9 . . ?
O003 C024 H02F 109.9 . . ?
C01V C024 H02E 109.9 . . ?
C01V C024 H02F 109.9 . . ?
H02E C024 H02F 108.3 . . ?
N00I C025 C02M 114.9(5) . . ?
N00I C025 C02W 121.7(5) . . ?
C02W C025 C02M 123.3(5) . . ?
N00J C026 C02I 115.8(4) . . ?
N00J C026 C030 121.7(5) . . ?
C030 C026 C02I 122.5(5) . . ?
C01A C027 H027 119.2 . . ?
C01R C027 C01A 121.5(4) . . ?
C01R C027 H027 119.2 . . ?
O003 C028 H02G 110.3 . . ?
O003 C028 H02H 110.3 . . ?
O003 C028 C02E 107.3(4) . . ?
H02G C028 H02H 108.5 . . ?
C02E C028 H02G 110.3 . . ?
C02E C028 H02H 110.3 . . ?
C00Q C029 H029 119.2 . . ?
C02F C029 C00Q 121.5(5) . . ?
C02F C029 H029 119.2 . . ?
O00B C02A C02X 115.1(5) . . ?
O00B C02A C03A 124.8(5) . . ?
C02X C02A C03A 120.1(5) . . ?
H02I C02B H02J 107.7 . . ?
C02H C02B H02I 108.9 . . ?
C02H C02B H02J 108.9 . . ?
C033 C02B H02I 108.9 . . ?
C033 C02B H02J 108.9 . . ?
C033 C02B C02H 113.3(5) . . ?
C01W C02C H02K 120.3 . . ?
C034 C02C C01W 119.3(5) . . ?
C034 C02C H02K 120.3 . . ?
C018 C02D H02L 109.5 . . ?
C018 C02D H02M 109.5 . . ?
C018 C02D H02N 109.5 . . ?
H02L C02D H02M 109.5 . . ?
H02L C02D H02N 109.5 . . ?
H02M C02D H02N 109.5 . . ?
N00H C02E C021 108.1(4) . . ?
N00H C02E C028 120.9(4) . . ?
C021 C02E C028 131.0(5) . . ?
C00Z C02F H02O 118.3 . . ?
C029 C02F C00Z 123.4(5) . . ?
C029 C02F H02O 118.3 . . ?
C018 C02G H02P 109.5 . . ?
C018 C02G H02Q 109.5 . . ?
C018 C02G H02R 109.5 . . ?
H02P C02G H02Q 109.5 . . ?
H02P C02G H02R 109.5 . . ?
H02Q C02G H02R 109.5 . . ?
C02B C02H H02S 109.4 . . ?
C02B C02H H02T 109.4 . . ?
H02S C02H H02T 108.0 . . ?
C02P C02H C02B 111.0(4) . . ?
C02P C02H H02S 109.4 . . ?
C02P C02H H02T 109.4 . . ?
O00C C02I C026 108.2(4) . . ?
O00C C02I H02U 110.1 . . ?
O00C C02I H02V 110.1 . . ?
C026 C02I H02U 110.1 . . ?
C026 C02I H02V 110.1 . . ?
H02U C02I H02V 108.4 . . ?
C016 C02J C01N 122.9(5) . . ?
C016 C02J H02W 118.5 . . ?
C01N C02J H02W 118.5 . . ?
C02S C02K H02X 118.9 . . ?
C02S C02K C032 122.2(6) . . ?
C032 C02K H02X 118.9 . . ?
C020 C02L H02Y 108.8 . . ?
C020 C02L H 108.8 . . ?
C020 C02L C033 113.8(4) . . ?
H02Y C02L H 107.7 . . ?
C033 C02L H02Y 108.8 . . ?
C033 C02L H 108.8 . . ?
O00D C02M C025 108.7(4) . . ?
O00D C02M H02Z 109.9 . . ?
O00D C02M HA 109.9 . . ?
C025 C02M H02Z 109.9 . . ?
C025 C02M HA 109.9 . . ?
H02Z C02M HA 108.3 . . ?
N00J C02N C01W 115.6(4) . . ?
N00J C02N C02Z 121.0(5) . . ?
C02Z C02N C01W 123.4(5) . . ?
O00E C02O C02S 124.9(5) . . ?
O00E C02O C03C 115.1(5) . . ?
C02S C02O C03C 120.1(6) . . ?
N00G C02P C02H 112.2(4) . . ?
N00G C02P H02 109.2 . . ?
N00G C02P HB 109.2 . . ?
C02H C02P H02 109.2 . . ?
C02H C02P HB 109.2 . . ?
H02 C02P HB 107.9 . . ?
C01O C02Q H1 109.5 . . ?
C01O C02Q HC 109.5 . . ?
C01O C02Q HD 109.5 . . ?
H1 C02Q HC 109.5 . . ?
H1 C02Q HD 109.5 . . ?
HC C02Q HD 109.5 . . ?
C018 C02R H2 109.5 . . ?
C018 C02R HE 109.5 . . ?
C018 C02R HF 109.5 . . ?
H2 C02R HE 109.5 . . ?
H2 C02R HF 109.5 . . ?
HE C02R HF 109.5 . . ?
C02K C02S C02O 119.0(5) . . ?
C02K C02S H3 120.5 . . ?
C02O C02S H3 120.5 . . ?
C02Z C02T H4 119.8 . . ?
C02Z C02T C030 120.4(5) . . ?
C030 C02T H4 119.8 . . ?
C01R C02U C03O 107.0(5) . . ?
C03I C02U C01R 110.6(4) . . ?
C03I C02U C03O 109.1(5) . . ?
C03N C02U C01R 112.6(4) . . ?
C03N C02U C03I 111.6(5) . . ?
C03N C02U C03O 105.7(5) . . ?
C016 C02V C03V 109.0(5) . . ?
C03P C02V C016 110.5(5) . . ?
C03P C02V C03V 107.0(7) . . ?
C03W C02V C016 112.9(5) . . ?
C03W C02V C03P 111.8(6) . . ?
C03W C02V C03V 105.5(7) . . ?
C025 C02W H5 120.9 . . ?
C034 C02W C025 118.3(6) . . ?
C034 C02W H5 120.9 . . ?
C02A C02X H6 120.1 . . ?
C02Y C02X C02A 119.8(5) . . ?
C02Y C02X H6 120.1 . . ?
C02X C02Y H7 119.2 . . ?
C02X C02Y C031 121.7(5) . . ?
C031 C02Y H7 119.2 . . ?
C02N C02Z H8 120.5 . . ?
C02T C02Z C02N 119.1(6) . . ?
C02T C02Z H8 120.5 . . ?
C026 C030 H030 120.8 . . ?
C02T C030 C026 118.3(6) . . ?
C02T C030 H030 120.8 . . ?
C02Y C031 C037 121.4(5) . . ?
C03K C031 C02Y 117.5(5) . . ?
C03K C031 C037 121.1(6) . . ?
C02K C032 C038 116.6(6) . . ?
C02K C032 C03L 121.3(6) . . ?
C038 C032 C03L 122.0(6) . . ?
C02B C033 C02L 113.5(5) . . ?
C02B C033 H03A 108.9 . . ?
C02B C033 H03B 108.9 . . ?
C02L C033 H03A 108.9 . . ?
C02L C033 H03B 108.9 . . ?
H03A C033 H03B 107.7 . . ?
C02C C034 C02W 120.2(5) . . ?
C02C C034 H034 119.9 . . ?
C02W C034 H034 119.9 . . ?
O00E C035 H03C 110.1 . . ?
O00E C035 H03D 110.1 . . ?
O00E C035 C03E 108.2(5) . . ?
H03C C035 H03D 108.4 . . ?
C03E C035 H03C 110.1 . . ?
C03E C035 H03D 110.1 . . ?
C01O C036 H03E 109.5 . . ?
C01O C036 H03F 109.5 . . ?
C01O C036 H03G 109.5 . . ?
H03E C036 H03F 109.5 . . ?
H03E C036 H03G 109.5 . . ?
H03F C036 H03G 109.5 . . ?
O00C C037 C031 113.6(5) . . ?
O00C C037 H03H 108.8 . . ?
O00C C037 H03I 108.8 . . ?
C031 C037 H03H 108.8 . . ?
C031 C037 H03I 108.8 . . ?
H03H C037 H03I 107.7 . . ?
C032 C038 H038 118.6 . . ?
C03C C038 C032 122.8(6) . . ?
C03C C038 H038 118.6 . . ?
C03T O039 C03Y 114.7(7) . . ?
C02A C03A H03J 120.7 . . ?
C02A C03A C03K 118.6(6) . . ?
C03K C03A H03J 120.7 . . ?
C01Y C03B H03K 109.5 . . ?
C01Y C03B H03L 109.5 . . ?
C01Y C03B H03M 109.5 . . ?
H03K C03B H03L 109.5 . . ?
H03K C03B H03M 109.5 . . ?
H03L C03B H03M 109.5 . . ?
C02O C03C H03N 120.4 . . ?
C038 C03C C02O 119.2(6) . . ?
C038 C03C H03N 120.4 . . ?
O00B C03D H03O 110.1 . . ?
O00B C03D H03P 110.1 . . ?
O00B C03D C03H 108.0(5) . . ?
H03O C03D H03P 108.4 . . ?
C03H C03D H03O 110.1 . . ?
C03H C03D H03P 110.1 . . ?
C035 C03E H03Q 109.0 . . ?
C035 C03E H03R 109.0 . . ?
C035 C03E C03H 112.9(5) . . ?
H03Q C03E H03R 107.8 . . ?
C03H C03E H03Q 109.0 . . ?
C03H C03E H03R 109.0 . . ?
C01Y C03F H03S 109.5 . . ?
C01Y C03F H03T 109.5 . . ?
C01Y C03F H03U 109.5 . . ?
H03S C03F H03T 109.5 . . ?
H03S C03F H03U 109.5 . . ?
H03T C03F H03U 109.5 . . ?
C01O C03G H03V 109.5 . . ?
C01O C03G H03W 109.5 . . ?
C01O C03G H03X 109.5 . . ?
H03V C03G H03W 109.5 . . ?
H03V C03G H03X 109.5 . . ?
H03W C03G H03X 109.5 . . ?
C03D C03H C03E 114.0(5) . . ?
C03D C03H H03Y 108.8 . . ?
C03D C03H HG 108.8 . . ?
C03E C03H H03Y 108.8 . . ?
C03E C03H HG 108.8 . . ?
H03Y C03H HG 107.7 . . ?
C02U C03I H03Z 109.5 . . ?
C02U C03I HH 109.5 . . ?
C02U C03I HI 109.5 . . ?
H03Z C03I HH 109.5 . . ?
H03Z C03I HI 109.5 . . ?
HH C03I HI 109.5 . . ?
C01Y C03J H03 109.5 . . ?
C01Y C03J HJ 109.5 . . ?
C01Y C03J HK 109.5 . . ?
H03 C03J HJ 109.5 . . ?
H03 C03J HK 109.5 . . ?
HJ C03J HK 109.5 . . ?
C031 C03K C03A 122.4(6) . . ?
C031 C03K H9 118.8 . . ?
C03A C03K H9 118.8 . . ?
O00D C03L C032 113.4(5) . . ?
O00D C03L H10 108.9 . . ?
O00D C03L HL 108.9 . . ?
C032 C03L H10 108.9 . . ?
C032 C03L HL 108.9 . . ?
H10 C03L HL 107.7 . . ?
C03X O03M C5 111.2(9) . . ?
C02U C03N H11 109.5 . . ?
C02U C03N HM 109.5 . . ?
C02U C03N HN 109.5 . . ?
H11 C03N HM 109.5 . . ?
H11 C03N HN 109.5 . . ?
HM C03N HN 109.5 . . ?
C02U C03O H12 109.5 . . ?
C02U C03O HO 109.5 . . ?
C02U C03O HP 109.5 . . ?
H12 C03O HO 109.5 . . ?
H12 C03O HP 109.5 . . ?
HO C03O HP 109.5 . . ?
C02V C03P H13 109.5 . . ?
C02V C03P HQ 109.5 . . ?
C02V C03P HR 109.5 . . ?
H13 C03P HQ 109.5 . . ?
H13 C03P HR 109.5 . . ?
HQ C03P HR 109.5 . . ?
C01D C03Q H14 109.5 . . ?
C01D C03Q HS 109.5 . . ?
C01D C03Q HT 109.5 . . ?
H14 C03Q HS 109.5 . . ?
H14 C03Q HT 109.5 . . ?
HS C03Q HT 109.5 . . ?
C01D C03R H15 109.5 . . ?
C01D C03R HU 109.5 . . ?
C01D C03R HV 109.5 . . ?
H15 C03R HU 109.5 . . ?
H15 C03R HV 109.5 . . ?
HU C03R HV 109.5 . . ?
C01D C03S H16 109.5 . . ?
C01D C03S HW 109.5 . . ?
C01D C03S HX 109.5 . . ?
H16 C03S HW 109.5 . . ?
H16 C03S HX 109.5 . . ?
HW C03S HX 109.5 . . ?
O039 C03T H19 110.0 . . ?
O039 C03T HY 110.0 . . ?
O039 C03T C043 108.7(8) . . ?
H19 C03T HY 108.3 . . ?
C043 C03T H19 110.0 . . ?
C043 C03T HY 110.0 . . ?
H20 C03U HZ 109.5 . . ?
H20 C03U H23 109.5 . . ?
HZ C03U H23 109.5 . . ?
C03Y C03U H20 109.5 . . ?
C03Y C03U HZ 109.5 . . ?
C03Y C03U H23 109.5 . . ?
C02V C03V H17 109.5 . . ?
C02V C03V H24 109.5 . . ?
C02V C03V H25 109.5 . . ?
H17 C03V H24 109.5 . . ?
H17 C03V H25 109.5 . . ?
H24 C03V H25 109.5 . . ?
C02V C03W H18 109.5 . . ?
C02V C03W H26 109.5 . . ?
C02V C03W H27 109.5 . . ?
H18 C03W H26 109.5 . . ?
H18 C03W H27 109.5 . . ?
H26 C03W H27 109.5 . . ?
O03M C03X H22 109.0 . . ?
O03M C03X H28 109.0 . . ?
O03M C03X C042 112.8(9) . . ?
H22 C03X H28 107.8 . . ?
C042 C03X H22 109.0 . . ?
C042 C03X H28 109.0 . . ?
O039 C03Y H21 109.5 . . ?
O039 C03Y H29 109.5 . . ?
C03U C03Y O039 110.7(9) . . ?
C03U C03Y H21 109.5 . . ?
C03U C03Y H29 109.5 . . ?
H21 C03Y H29 108.1 . . ?
N041 C03Z C040 119.7(9) . . ?
C03Z C040 H04G 109.5 . . ?
C03Z C040 H04H 109.5 . . ?
C03Z C040 H04I 109.5 . . ?
H04G C040 H04H 109.5 . . ?
H04G C040 H04I 109.5 . . ?
H04H C040 H04I 109.5 . . ?
C03X C042 H04D 109.5 . . ?
C03X C042 H04E 109.5 . . ?
C03X C042 H04F 109.5 . . ?
H04D C042 H04E 109.5 . . ?
H04D C042 H04F 109.5 . . ?
H04E C042 H04F 109.5 . . ?
C03T C043 H04A 109.5 . . ?
C03T C043 H04B 109.5 . . ?
C03T C043 H04C 109.5 . . ?
H04A C043 H04B 109.5 . . ?
H04A C043 H04C 109.5 . . ?
H04B C043 H04C 109.5 . . ?
H1A C1 H1B 109.5 . . ?
H1A C1 H1C 109.5 . . ?
H1B C1 H1C 109.5 . . ?
C5 C1 H1A 109.5 . . ?
C5 C1 H1B 109.5 . . ?
C5 C1 H1C 109.5 . . ?
O03M C5 C1 117.4(12) . . ?
O03M C5 H5A 108.0 . . ?
O03M C5 H5B 108.0 . . ?
C1 C5 H5A 108.0 . . ?
C1 C5 H5B 108.0 . . ?
H5A C5 H5B 107.2 . . ?

loop_
_geom_bond_atom_site_label_1
_geom_bond_atom_site_label_2
_geom_bond_distance
_geom_bond_site_symmetry_2
_geom_bond_publ_flag
Cu01 O003 2.424(3) . ?
Cu01 N00H 1.893(4) . ?
Cu01 N00I 2.029(4) . ?
Cu01 N00J 2.007(4) . ?
P002 F006 1.580(4) . ?
P002 F007 1.596(4) . ?
P002 F008 1.591(4) . ?
P002 F009 1.606(4) . ?
P002 F00A 1.562(4) . ?
P002 F00F 1.611(4) . ?
O003 C024 1.435(5) . ?
O003 C028 1.416(6) . ?
O004 C00R 1.371(5) . ?
O004 C022 1.430(6) . ?
O005 C01L 1.373(6) . ?
O005 C020 1.429(6) . ?
O00B C02A 1.374(7) . ?
O00B C03D 1.437(6) . ?
O00C C02I 1.424(6) . ?
O00C C037 1.423(7) . ?
O00D C02M 1.409(6) . ?
O00D C03L 1.443(7) . ?
O00E C02O 1.371(7) . ?
O00E C035 1.445(7) . ?
N00G N00K 1.337(6) . ?
N00G C021 1.346(7) . ?
N00G C02P 1.472(6) . ?
N00H N00K 1.334(5) . ?
N00H C02E 1.351(6) . ?
N00I C01W 1.344(6) . ?
N00I C025 1.353(7) . ?
N00J C026 1.349(7) . ?
N00J C02N 1.368(7) . ?
C00L C00N 1.532(6) . ?
C00L C00O 1.551(6) . ?
C00L C00Y 1.541(6) . ?
C00L C012 1.563(6) . ?
C00M H00M 0.9500 . ?
C00M C00N 1.398(6) . ?
C00M C01E 1.371(7) . ?
C00N C01P 1.375(7) . ?
C00O C00V 1.371(7) . ?
C00O C01F 1.406(6) . ?
C00P C00S 1.542(6) . ?
C00P C013 1.395(6) . ?
C00P C01Q 1.375(6) . ?
C00Q C00S 1.543(6) . ?
C00Q C015 1.408(6) . ?
C00Q C029 1.384(7) . ?
C00R C010 1.377(7) . ?
C00R C017 1.389(6) . ?
C00S C00U 1.550(6) . ?
C00S C00W 1.552(6) . ?
C00T H00T 0.9500 . ?
C00T C012 1.388(7) . ?
C00T C01B 1.384(6) . ?
C00U C01G 1.397(7) . ?
C00U C01T 1.391(7) . ?
C00V H00V 0.9500 . ?
C00V C017 1.411(6) . ?
C00W C01N 1.384(7) . ?
C00W C01U 1.402(7) . ?
C00X C01C 1.394(7) . ?
C00X C01Y 1.531(7) . ?
C00X C023 1.387(7) . ?
C00Y C01A 1.382(6) . ?
C00Y C01X 1.405(6) . ?
C00Z C011 1.391(7) . ?
C00Z C01D 1.529(7) . ?
C00Z C02F 1.377(7) . ?
C010 H010 0.9500 . ?
C010 C01F 1.382(6) . ?
C011 H011 0.9500 . ?
C011 C015 1.375(7) . ?
C012 C01K 1.385(7) . ?
C013 H013 0.9500 . ?
C013 C01J 1.383(7) . ?
C014 C018 1.522(7) . ?
C014 C01E 1.397(7) . ?
C014 C01I 1.383(7) . ?
C015 H015 0.9500 . ?
C016 C01Z 1.392(7) . ?
C016 C02J 1.374(7) . ?
C016 C02V 1.545(7) . ?
C017 H017 0.9500 . ?
C018 C02D 1.546(7) . ?
C018 C02G 1.537(7) . ?
C018 C02R 1.535(7) . ?
C019 C01B 1.393(7) . ?
C019 C01O 1.532(7) . ?
C019 C01S 1.392(7) . ?
C01A H01A 0.9500 . ?
C01A C027 1.390(7) . ?
C01B H01B 0.9500 . ?
C01C H01C 0.9500 . ?
C01C C01T 1.390(7) . ?
C01D C03Q 1.516(8) . ?
C01D C03R 1.489(9) . ?
C01D C03S 1.510(8) . ?
C01E H01E 0.9500 . ?
C01F H01F 0.9500 . ?
C01G H01G 0.9500 . ?
C01G C023 1.398(7) . ?
C01H H01H 0.9500 . ?
C01H C01R 1.391(7) . ?
C01H C01X 1.380(7) . ?
C01I H01I 0.9500 . ?
C01I C01P 1.402(7) . ?
C01J H01J 0.9500 . ?
C01J C01L 1.385(7) . ?
C01K H01K 0.9500 . ?
C01K C01S 1.395(7) . ?
C01L C01M 1.385(7) . ?
C01M H01M 0.9500 . ?
C01M C01Q 1.397(7) . ?
C01N H01N 0.9500 . ?
C01N C02J 1.391(7) . ?
C01O C02Q 1.530(7) . ?
C01O C036 1.513(8) . ?
C01O C03G 1.544(8) . ?
C01P H01P 0.9500 . ?
C01Q H01Q 0.9500 . ?
C01R C027 1.385(6) . ?
C01R C02U 1.535(7) . ?
C01S H01S 0.9500 . ?
C01T H01T 0.9500 . ?
C01U H01U 0.9500 . ?
C01U C01Z 1.380(6) . ?
C01V H01D 0.9900 . ?
C01V H01L 0.9900 . ?
C01V C022 1.520(6) . ?
C01V C024 1.502(7) . ?
C01W C02C 1.392(8) . ?
C01W C02N 1.471(8) . ?
C01X H01X 0.9500 . ?
C01Y C03B 1.531(8) . ?
C01Y C03F 1.526(7) . ?
C01Y C03J 1.528(8) . ?
C01Z H01Z 0.9500 . ?
C020 H02A 0.9900 . ?
C020 H02B 0.9900 . ?
C020 C02L 1.515(7) . ?
C021 H021 0.9500 . ?
C021 C02E 1.383(7) . ?
C022 H02C 0.9900 . ?
C022 H02D 0.9900 . ?
C023 H023 0.9500 . ?
C024 H02E 0.9900 . ?
C024 H02F 0.9900 . ?
C025 C02M 1.505(7) . ?
C025 C02W 1.386(8) . ?
C026 C02I 1.495(8) . ?
C026 C030 1.392(7) . ?
C027 H027 0.9500 . ?
C028 H02G 0.9900 . ?
C028 H02H 0.9900 . ?
C028 C02E 1.494(7) . ?
C029 H029 0.9500 . ?
C029 C02F 1.376(7) . ?
C02A C02X 1.379(7) . ?
C02A C03A 1.383(8) . ?
C02B H02I 0.9900 . ?
C02B H02J 0.9900 . ?
C02B C02H 1.535(7) . ?
C02B C033 1.496(8) . ?
C02C H02K 0.9500 . ?
C02C C034 1.372(8) . ?
C02D H02L 0.9800 . ?
C02D H02M 0.9800 . ?
C02D H02N 0.9800 . ?
C02F H02O 0.9500 . ?
C02G H02P 0.9800 . ?
C02G H02Q 0.9800 . ?
C02G H02R 0.9800 . ?
C02H H02S 0.9900 . ?
C02H H02T 0.9900 . ?
C02H C02P 1.510(8) . ?
C02I H02U 0.9900 . ?
C02I H02V 0.9900 . ?
C02J H02W 0.9500 . ?
C02K H02X 0.9500 . ?
C02K C02S 1.380(8) . ?
C02K C032 1.393(8) . ?
C02L H02Y 0.9900 . ?
C02L H 0.9900 . ?
C02L C033 1.538(7) . ?
C02M H02Z 0.9900 . ?
C02M HA 0.9900 . ?
C02N C02Z 1.383(7) . ?
C02O C02S 1.392(8) . ?
C02O C03C 1.402(8) . ?
C02P H02 0.9900 . ?
C02P HB 0.9900 . ?
C02Q H1 0.9800 . ?
C02Q HC 0.9800 . ?
C02Q HD 0.9800 . ?
C02R H2 0.9800 . ?
C02R HE 0.9800 . ?
C02R HF 0.9800 . ?
C02S H3 0.9500 . ?
C02T H4 0.9500 . ?
C02T C02Z 1.380(9) . ?
C02T C030 1.386(9) . ?
C02U C03I 1.502(8) . ?
C02U C03N 1.499(8) . ?
C02U C03O 1.552(9) . ?
C02V C03P 1.504(10) . ?
C02V C03V 1.555(10) . ?
C02V C03W 1.497(9) . ?
C02W H5 0.9500 . ?
C02W C034 1.377(8) . ?
C02X H6 0.9500 . ?
C02X C02Y 1.367(8) . ?
C02Y H7 0.9500 . ?
C02Y C031 1.394(8) . ?
C02Z H8 0.9500 . ?
C030 H030 0.9500 . ?
C031 C037 1.513(8) . ?
C031 C03K 1.364(8) . ?
C032 C038 1.403(9) . ?
C032 C03L 1.501(9) . ?
C033 H03A 0.9900 . ?
C033 H03B 0.9900 . ?
C034 H034 0.9500 . ?
C035 H03C 0.9900 . ?
C035 H03D 0.9900 . ?
C035 C03E 1.508(8) . ?
C036 H03E 0.9800 . ?
C036 H03F 0.9800 . ?
C036 H03G 0.9800 . ?
C037 H03H 0.9900 . ?
C037 H03I 0.9900 . ?
C038 H038 0.9500 . ?
C038 C03C 1.355(9) . ?
O039 C03T 1.381(10) . ?
O039 C03Y 1.446(10) . ?
C03A H03J 0.9500 . ?
C03A C03K 1.391(9) . ?
C03B H03K 0.9800 . ?
C03B H03L 0.9800 . ?
C03B H03M 0.9800 . ?
C03C H03N 0.9500 . ?
C03D H03O 0.9900 . ?
C03D H03P 0.9900 . ?
C03D C03H 1.500(9) . ?
C03E H03Q 0.9900 . ?
C03E H03R 0.9900 . ?
C03E C03H 1.535(9) . ?
C03F H03S 0.9800 . ?
C03F H03T 0.9800 . ?
C03F H03U 0.9800 . ?
C03G H03V 0.9800 . ?
C03G H03W 0.9800 . ?
C03G H03X 0.9800 . ?
C03H H03Y 0.9900 . ?
C03H HG 0.9900 . ?
C03I H03Z 0.9800 . ?
C03I HH 0.9800 . ?
C03I HI 0.9800 . ?
C03J H03 0.9800 . ?
C03J HJ 0.9800 . ?
C03J HK 0.9800 . ?
C03K H9 0.9500 . ?
C03L H10 0.9900 . ?
C03L HL 0.9900 . ?
O03M C03X 1.377(12) . ?
O03M C5 1.381(14) . ?
C03N H11 0.9800 . ?
C03N HM 0.9800 . ?
C03N HN 0.9800 . ?
C03O H12 0.9800 . ?
C03O HO 0.9800 . ?
C03O HP 0.9800 . ?
C03P H13 0.9800 . ?
C03P HQ 0.9800 . ?
C03P HR 0.9800 . ?
C03Q H14 0.9800 . ?
C03Q HS 0.9800 . ?
C03Q HT 0.9800 . ?
C03R H15 0.9800 . ?
C03R HU 0.9800 . ?
C03R HV 0.9800 . ?
C03S H16 0.9800 . ?
C03S HW 0.9800 . ?
C03S HX 0.9800 . ?
C03T H19 0.9900 . ?
C03T HY 0.9900 . ?
C03T C043 1.522(12) . ?
C03U H20 0.9800 . ?
C03U HZ 0.9800 . ?
C03U H23 0.9800 . ?
C03U C03Y 1.367(12) . ?
C03V H17 0.9800 . ?
C03V H24 0.9800 . ?
C03V H25 0.9800 . ?
C03W H18 0.9800 . ?
C03W H26 0.9800 . ?
C03W H27 0.9800 . ?
C03X H22 0.9900 . ?
C03X H28 0.9900 . ?
C03X C042 1.385(13) . ?
C03Y H21 0.9900 . ?
C03Y H29 0.9900 . ?
C03Z C040 1.85(2) . ?
C03Z N041 1.845(19) . ?
C040 H04G 0.9800 . ?
C040 H04H 0.9800 . ?
C040 H04I 0.9800 . ?
C042 H04D 0.9800 . ?
C042 H04E 0.9800 . ?
C042 H04F 0.9800 . ?
C043 H04A 0.9800 . ?
C043 H04B 0.9800 . ?
C043 H04C 0.9800 . ?
C1 H1A 0.9800 . ?
C1 H1B 0.9800 . ?
C1 H1C 0.9800 . ?
C1 C5 1.433(17) . ?
C5 H5A 0.9900 . ?
C5 H5B 0.9900 . ?

loop_
_geom_torsion_atom_site_label_1
_geom_torsion_atom_site_label_2
_geom_torsion_atom_site_label_3
_geom_torsion_atom_site_label_4
_geom_torsion
_geom_torsion_site_symmetry_1
_geom_torsion_site_symmetry_2
_geom_torsion_site_symmetry_3
_geom_torsion_site_symmetry_4
_geom_torsion_publ_flag
Cu01 O003 C024 C01V -44.1(5) . . . . ?
Cu01 O003 C028 C02E 29.4(5) . . . . ?
Cu01 N00H N00K N00G 179.4(3) . . . . ?
Cu01 N00H C02E C021 -178.5(3) . . . . ?
Cu01 N00H C02E C028 4.4(7) . . . . ?
Cu01 N00I C01W C02C 173.0(3) . . . . ?
Cu01 N00I C01W C02N -8.7(5) . . . . ?
Cu01 N00I C025 C02M 9.5(6) . . . . ?
Cu01 N00I C025 C02W -171.6(3) . . . . ?
Cu01 N00J C026 C02I -5.6(6) . . . . ?
Cu01 N00J C026 C030 174.0(3) . . . . ?
Cu01 N00J C02N C01W 7.2(5) . . . . ?
Cu01 N00J C02N C02Z -174.9(4) . . . . ?
O003 Cu01 N00H N00K -168.1(4) . . . . ?
O003 Cu01 N00H C02E 10.4(4) . . . . ?
O003 C028 C02E N00H -26.2(7) . . . . ?
O003 C028 C02E C021 157.4(5) . . . . ?
O004 C00R C010 C01F 178.1(4) . . . . ?
O004 C00R C017 C00V -178.1(4) . . . . ?
O005 C01L C01M C01Q 179.5(4) . . . . ?
O005 C020 C02L C033 60.5(6) . . . . ?
O00B C02A C02X C02Y -179.5(5) . . . . ?
O00B C02A C03A C03K 179.1(6) . . . . ?
O00B C03D C03H C03E 56.6(7) . . . . ?
O00E C02O C02S C02K -175.4(5) . . . . ?
O00E C02O C03C C038 177.7(5) . . . . ?
O00E C035 C03E C03H -168.2(4) . . . . ?
N00G C021 C02E N00H -1.2(6) . . . . ?
N00G C021 C02E C028 175.6(5) . . . . ?
N00I Cu01 N00H N00K 83.0(5) . . . . ?
N00I Cu01 N00H C02E -98.5(4) . . . . ?
N00I C01W C02C C034 -0.8(7) . . . . ?
N00I C01W C02N N00J 1.1(6) . . . . ?
N00I C01W C02N C02Z -176.8(4) . . . . ?
N00I C025 C02M O00D 165.5(4) . . . . ?
N00I C025 C02W C034 0.0(7) . . . . ?
N00J Cu01 N00H N00K -79.6(5) . . . . ?
N00J Cu01 N00H C02E 98.9(4) . . . . ?
N00J C026 C02I O00C -153.4(4) . . . . ?
N00J C026 C030 C02T 1.0(7) . . . . ?
N00J C02N C02Z C02T -0.3(7) . . . . ?
N00K N00G C021 C02E 1.7(6) . . . . ?
N00K N00G C02P C02H 69.2(6) . . . . ?
N00K N00H C02E C021 0.3(6) . . . . ?
N00K N00H C02E C028 -176.9(4) . . . . ?
C00L C00N C01P C01I 178.2(4) . . . . ?
C00L C00O C00V C017 173.1(4) . . . . ?
C00L C00O C01F C010 -173.4(4) . . . . ?
C00L C00Y C01A C027 -178.4(4) . . . . ?
C00L C00Y C01X C01H 177.6(4) . . . . ?
C00L C012 C01K C01S 177.0(4) . . . . ?
C00M C00N C01P C01I -3.0(6) . . . . ?
C00N C00L C00O C00V 134.6(5) . . . . ?
C00N C00L C00O C01F -49.6(5) . . . . ?
C00N C00L C00Y C01A 115.9(5) . . . . ?
C00N C00L C00Y C01X -66.1(5) . . . . ?
C00N C00L C012 C00T 174.2(4) . . . . ?
C00N C00L C012 C01K -1.7(6) . . . . ?
C00N C00M C01E C014 -1.0(7) . . . . ?
C00O C00L C00N C00M -53.8(5) . . . . ?
C00O C00L C00N C01P 125.0(4) . . . . ?
C00O C00L C00Y C01A -2.3(6) . . . . ?
C00O C00L C00Y C01X 175.7(4) . . . . ?
C00O C00L C012 C00T -66.5(5) . . . . ?
C00O C00L C012 C01K 117.6(5) . . . . ?
C00O C00V C017 C00R 0.3(7) . . . . ?
C00P C00S C00U C01G -5.3(6) . . . . ?
C00P C00S C00U C01T 169.9(4) . . . . ?
C00P C00S C00W C01N 127.5(5) . . . . ?
C00P C00S C00W C01U -52.1(5) . . . . ?
C00P C013 C01J C01L 2.0(7) . . . . ?
C00Q C00S C00U C01G -126.0(5) . . . . ?
C00Q C00S C00U C01T 49.1(5) . . . . ?
C00Q C00S C00W C01N -110.1(5) . . . . ?
C00Q C00S C00W C01U 70.3(5) . . . . ?
C00Q C029 C02F C00Z 0.3(9) . . . . ?
C00R O004 C022 C01V -176.6(4) . . . . ?
C00R C010 C01F C00O -0.4(7) . . . . ?
C00S C00P C013 C01J 174.9(4) . . . . ?
C00S C00P C01Q C01M -175.5(4) . . . . ?
C00S C00Q C015 C011 -179.1(4) . . . . ?
C00S C00Q C029 C02F 177.8(5) . . . . ?
C00S C00U C01G C023 173.9(4) . . . . ?
C00S C00U C01T C01C -174.6(4) . . . . ?
C00S C00W C01N C02J 178.0(5) . . . . ?
C00S C00W C01U C01Z -177.8(4) . . . . ?
C00T C012 C01K C01S 0.9(7) . . . . ?
C00U C00S C00W C01N 6.8(7) . . . . ?
C00U C00S C00W C01U -172.8(4) . . . . ?
C00U C01G C023 C00X 0.2(7) . . . . ?
C00V C00O C01F C010 2.7(7) . . . . ?
C00W C00S C00U C01G 114.2(5) . . . . ?
C00W C00S C00U C01T -70.7(5) . . . . ?
C00W C01N C02J C016 0.2(9) . . . . ?
C00W C01U C01Z C016 -0.4(8) . . . . ?
C00X C01C C01T C00U 0.6(7) . . . . ?
C00Y C00L C00N C00M -173.5(4) . . . . ?
C00Y C00L C00N C01P 5.3(6) . . . . ?
C00Y C00L C00O C00V -103.8(5) . . . . ?
C00Y C00L C00O C01F 71.9(5) . . . . ?
C00Y C00L C012 C00T 52.6(5) . . . . ?
C00Y C00L C012 C01K -123.3(4) . . . . ?
C00Y C01A C027 C01R -0.4(7) . . . . ?
C00Z C011 C015 C00Q 1.9(7) . . . . ?
C010 C00R C017 C00V 2.1(7) . . . . ?
C011 C00Z C01D C03Q 170.3(6) . . . . ?
C011 C00Z C01D C03R -71.0(7) . . . . ?
C011 C00Z C01D C03S 50.2(7) . . . . ?
C011 C00Z C02F C029 -0.2(8) . . . . ?
C012 C00L C00N C00M 68.7(5) . . . . ?
C012 C00L C00N C01P -112.5(5) . . . . ?
C012 C00L C00O C00V 13.3(6) . . . . ?
C012 C00L C00O C01F -171.0(4) . . . . ?
C012 C00L C00Y C01A -123.4(5) . . . . ?
C012 C00L C00Y C01X 54.6(5) . . . . ?
C012 C00T C01B C019 1.7(7) . . . . ?
C012 C01K C01S C019 -0.6(7) . . . . ?
C013 C00P C00S C00Q 13.1(6) . . . . ?
C013 C00P C00S C00U -103.6(5) . . . . ?
C013 C00P C00S C00W 134.5(4) . . . . ?
C013 C00P C01Q C01M 3.2(7) . . . . ?
C013 C01J C01L O005 179.9(4) . . . . ?
C013 C01J C01L C01M 0.4(7) . . . . ?
C014 C01I C01P C00N 0.1(7) . . . . ?
C015 C00Q C00S C00P -70.7(5) . . . . ?
C015 C00Q C00S C00U 48.6(5) . . . . ?
C015 C00Q C00S C00W 169.4(4) . . . . ?
C015 C00Q C029 C02F 0.6(8) . . . . ?
C017 C00R C010 C01F -2.0(7) . . . . ?
C018 C014 C01E C00M 176.9(4) . . . . ?
C018 C014 C01I C01P -176.4(4) . . . . ?
C01A C00Y C01X C01H -4.2(7) . . . . ?
C01B C00T C012 C00L -177.6(4) . . . . ?
C01B C00T C012 C01K -1.5(6) . . . . ?
C01B C019 C01O C02Q 119.8(5) . . . . ?
C01B C019 C01O C036 -1.9(7) . . . . ?
C01B C019 C01O C03G -122.0(5) . . . . ?
C01B C019 C01S C01K 0.7(7) . . . . ?
C01C C00X C01Y C03B -10.3(7) . . . . ?
C01C C00X C01Y C03F 108.6(6) . . . . ?
C01C C00X C01Y C03J -130.9(5) . . . . ?
C01C C00X C023 C01G 1.3(7) . . . . ?
C01D C00Z C011 C015 176.3(4) . . . . ?
C01D C00Z C02F C029 -177.4(5) . . . . ?
C01E C00M C00N C00L -177.6(4) . . . . ?
C01E C00M C00N C01P 3.5(7) . . . . ?
C01E C014 C018 C02D 57.7(6) . . . . ?
C01E C014 C018 C02G 177.8(4) . . . . ?
C01E C014 C018 C02R -62.0(6) . . . . ?
C01E C014 C01I C01P 2.4(7) . . . . ?
C01F C00O C00V C017 -2.6(7) . . . . ?
C01G C00U C01T C01C 0.9(7) . . . . ?
C01H C01R C027 C01A -2.2(7) . . . . ?
C01H C01R C02U C03I -59.6(7) . . . . ?
C01H C01R C02U C03N 174.8(6) . . . . ?
C01H C01R C02U C03O 59.2(6) . . . . ?
C01I C014 C018 C02D -123.5(5) . . . . ?
C01I C014 C018 C02G -3.4(6) . . . . ?
C01I C014 C018 C02R 116.8(5) . . . . ?
C01I C014 C01E C00M -1.9(7) . . . . ?
C01J C01L C01M C01Q -1.0(7) . . . . ?
C01L O005 C020 C02L -173.1(4) . . . . ?
C01L C01M C01Q C00P -0.9(7) . . . . ?
C01N C00W C01U C01Z 2.6(7) . . . . ?
C01O C019 C01B C00T 177.5(4) . . . . ?
C01O C019 C01S C01K -178.1(4) . . . . ?
C01Q C00P C00S C00Q -168.2(4) . . . . ?
C01Q C00P C00S C00U 75.1(5) . . . . ?
C01Q C00P C00S C00W -46.8(5) . . . . ?
C01Q C00P C013 C01J -3.8(7) . . . . ?
C01R C01H C01X C00Y 1.8(8) . . . . ?
C01S C019 C01B C00T -1.2(6) . . . . ?
C01S C019 C01O C02Q -61.5(6) . . . . ?
C01S C019 C01O C036 176.8(5) . . . . ?
C01S C019 C01O C03G 56.6(6) . . . . ?
C01T C00U C01G C023 -1.3(7) . . . . ?
C01U C00W C01N C02J -2.4(7) . . . . ?
C01W N00I C025 C02M -178.4(4) . . . . ?
C01W N00I C025 C02W 0.5(7) . . . . ?
C01W C02C C034 C02W 1.4(7) . . . . ?
C01W C02N C02Z C02T 177.5(5) . . . . ?
C01X C00Y C01A C027 3.6(7) . . . . ?
C01X C01H C01R C027 1.5(7) . . . . ?
C01X C01H C01R C02U -177.7(5) . . . . ?
C01Y C00X C01C C01T 178.8(4) . . . . ?
C01Y C00X C023 C01G -179.2(4) . . . . ?
C01Z C016 C02J C01N 2.0(8) . . . . ?
C01Z C016 C02V C03P 60.8(7) . . . . ?
C01Z C016 C02V C03V -56.5(8) . . . . ?
C01Z C016 C02V C03W -173.3(7) . . . . ?
C020 O005 C01L C01J 178.9(4) . . . . ?
C020 O005 C01L C01M -1.6(6) . . . . ?
C020 C02L C033 C02B 67.7(6) . . . . ?
C021 N00G N00K N00H -1.5(6) . . . . ?
C021 N00G C02P C02H -109.8(6) . . . . ?
C022 O004 C00R C010 -179.7(4) . . . . ?
C022 O004 C00R C017 0.4(6) . . . . ?
C022 C01V C024 O003 -168.3(4) . . . . ?
C023 C00X C01C C01T -1.7(7) . . . . ?
C023 C00X C01Y C03B 170.2(5) . . . . ?
C023 C00X C01Y C03F -70.9(6) . . . . ?
C023 C00X C01Y C03J 49.6(6) . . . . ?
C024 O003 C028 C02E 177.6(4) . . . . ?
C024 C01V C022 O004 69.2(5) . . . . ?
C025 N00I C01W C02C -0.1(7) . . . . ?
C025 N00I C01W C02N 178.2(4) . . . . ?
C025 C02W C034 C02C -1.0(7) . . . . ?
C026 N00J C02N C01W -175.8(4) . . . . ?
C026 N00J C02N C02Z 2.2(7) . . . . ?
C027 C01R C02U C03I 121.2(6) . . . . ?
C027 C01R C02U C03N -4.4(8) . . . . ?
C027 C01R C02U C03O -120.0(5) . . . . ?
C028 O003 C024 C01V 177.9(4) . . . . ?
C029 C00Q C00S C00P 112.2(5) . . . . ?
C029 C00Q C00S C00U -128.5(5) . . . . ?
C029 C00Q C00S C00W -7.7(7) . . . . ?
C029 C00Q C015 C011 -1.7(7) . . . . ?
C02A O00B C03D C03H -174.9(5) . . . . ?
C02A C02X C02Y C031 0.8(8) . . . . ?
C02A C03A C03K C031 -0.1(11) . . . . ?
C02B C02H C02P N00G -177.7(5) . . . . ?
C02C C01W C02N N00J 179.3(4) . . . . ?
C02C C01W C02N C02Z 1.4(7) . . . . ?
C02E N00H N00K N00G 0.7(5) . . . . ?
C02F C00Z C011 C015 -0.9(7) . . . . ?
C02F C00Z C01D C03Q -12.7(8) . . . . ?
C02F C00Z C01D C03R 106.0(7) . . . . ?
C02F C00Z C01D C03S -132.8(6) . . . . ?
C02H C02B C033 C02L 178.3(5) . . . . ?
C02I O00C C037 C031 -61.1(6) . . . . ?
C02I C026 C030 C02T -179.4(5) . . . . ?
C02J C016 C01Z C01U -1.9(8) . . . . ?
C02J C016 C02V C03P -117.4(7) . . . . ?
C02J C016 C02V C03V 125.3(7) . . . . ?
C02J C016 C02V C03W 8.5(9) . . . . ?
C02K C032 C038 C03C 3.0(8) . . . . ?
C02K C032 C03L O00D -118.5(6) . . . . ?
C02M O00D C03L C032 59.5(6) . . . . ?
C02M C025 C02W C034 178.9(5) . . . . ?
C02N N00J C026 C02I 177.8(4) . . . . ?
C02N N00J C026 C030 -2.6(7) . . . . ?
C02N C01W C02C C034 -179.0(4) . . . . ?
C02O O00E C035 C03E 161.5(5) . . . . ?
C02P N00G N00K N00H 179.3(4) . . . . ?
C02P N00G C021 C02E -179.3(5) . . . . ?
C02S C02K C032 C038 -0.7(8) . . . . ?
C02S C02K C032 C03L 177.2(5) . . . . ?
C02S C02O C03C C038 -1.6(8) . . . . ?
C02U C01R C027 C01A 177.0(5) . . . . ?
C02V C016 C01Z C01U 179.8(5) . . . . ?
C02V C016 C02J C01N -179.7(5) . . . . ?
C02W C025 C02M O00D -13.4(7) . . . . ?
C02X C02A C03A C03K 0.2(10) . . . . ?
C02X C02Y C031 C037 178.3(5) . . . . ?
C02X C02Y C031 C03K -0.7(8) . . . . ?
C02Y C031 C037 O00C -61.3(7) . . . . ?
C02Y C031 C03K C03A 0.4(10) . . . . ?
C02Z C02T C030 C026 0.9(8) . . . . ?
C030 C026 C02I O00C 27.0(6) . . . . ?
C030 C02T C02Z C02N -1.3(8) . . . . ?
C032 C02K C02S C02O -2.7(8) . . . . ?
C032 C038 C03C C02O -1.9(9) . . . . ?
C033 C02B C02H C02P 175.8(5) . . . . ?
C035 O00E C02O C02S 11.7(7) . . . . ?
C035 O00E C02O C03C -167.5(5) . . . . ?
C035 C03E C03H C03D 65.3(7) . . . . ?
C037 O00C C02I C026 -177.3(4) . . . . ?
C037 C031 C03K C03A -178.6(6) . . . . ?
C038 C032 C03L O00D 59.2(7) . . . . ?
C03A C02A C02X C02Y -0.5(8) . . . . ?
C03C C02O C02S C02K 3.8(8) . . . . ?
C03D O00B C02A C02X 179.7(5) . . . . ?
C03D O00B C02A C03A 0.7(8) . . . . ?
C03K C031 C037 O00C 117.7(7) . . . . ?
C03L O00D C02M C025 174.9(4) . . . . ?
C03L C032 C038 C03C -174.8(5) . . . . ?
C03T O039 C03Y C03U -64.8(10) . . . . ?
C03X O03M C5 C1 145.6(14) . . . . ?
C03Y O039 C03T C043 -174.2(8) . . . . ?
C5 O03M C03X C042 178.9(11) . . . . ?
